data_7022555
loop_
_publ_author_name
'Bullock, Samantha J.'
'Harding, Lindsay P.'
'Moore, Michelle P.'
'Mills, Andrew'
'Piela, Sean A. F.'
'Rice, Craig R.'
'Towns-Andrews, Liz'
'Whitehead, Martina'

_publ_section_title
;
 Synthesis of ligands containing N-oxide donor atoms and their assembly
 into metallosupramolecular structures.
;
_journal_issue 16
_journal_name_full 'Dalton transactions (Cambridge, England : 2003)'
_journal_page_first 5805
_journal_page_last 5811
_journal_paper_doi 10.1039/c3dt00090g
_journal_volume 42
_journal_year 2013
_chemical_formula_sum 'C142.65 H116.31 B8 Cl19.31 Co4 F32 N25 O17 S8'
_chemical_formula_weight 4324.00
_chemical_name_systematic
;
?
;
_space_group_IT_number 2
_symmetry_cell_setting triclinic
_symmetry_space_group_name_Hall '-P 1'
_symmetry_space_group_name_H-M 'P -1'
_atom_sites_solution_hydrogens geom
_atom_sites_solution_primary direct
_atom_sites_solution_secondary difmap
_audit_creation_method SHELXL-97
_cell_angle_alpha 105.483(2)
_cell_angle_beta 95.760(2)
_cell_angle_gamma 103.275(2)
_cell_formula_units_Z 2
_cell_length_a 17.9775(15)
_cell_length_b 21.8535(18)
_cell_length_c 24.415(2)
_cell_measurement_temperature 150(2)
_cell_volume 8862.2(13)
_computing_structure_refinement 'SHELXL-97 (Sheldrick, 2008)'
_computing_structure_solution 'SHELXS-97 (Sheldrick, 2008)'
_diffrn_ambient_temperature 150(2)
_diffrn_measured_fraction_theta_full 0.972
_diffrn_measured_fraction_theta_max 0.969
_diffrn_measurement_device_type 'Bruker APEX-II CCD'
_diffrn_measurement_method '\f and \w scans'
_diffrn_radiation_monochromator graphite
_diffrn_radiation_source 'fine-focus sealed tube'
_diffrn_radiation_type MoK\a
_diffrn_radiation_wavelength 0.71073
_diffrn_reflns_av_R_equivalents 0.0802
_diffrn_reflns_av_sigmaI/netI 0.1083
_diffrn_reflns_limit_h_max 23
_diffrn_reflns_limit_h_min -23
_diffrn_reflns_limit_k_max 28
_diffrn_reflns_limit_k_min -26
_diffrn_reflns_limit_l_max 31
_diffrn_reflns_limit_l_min -29
_diffrn_reflns_number 164320
_diffrn_reflns_theta_full 25.00
_diffrn_reflns_theta_max 27.50
_diffrn_reflns_theta_min 1.52
_exptl_absorpt_coefficient_mu 0.854
_exptl_absorpt_correction_T_max 0.8567
_exptl_absorpt_correction_T_min 0.4299
_exptl_absorpt_correction_type multi-scan
_exptl_absorpt_process_details sadabs
_exptl_crystal_colour orange
_exptl_crystal_density_diffrn 1.620
_exptl_crystal_density_method 'not measured'
_exptl_crystal_description needle
_exptl_crystal_F_000 4351
_exptl_crystal_size_max 0.3
_exptl_crystal_size_mid 0.1
_exptl_crystal_size_min 0.1
_refine_diff_density_max 2.617
_refine_diff_density_min -1.162
_refine_diff_density_rms 0.138
_refine_ls_extinction_method none
_refine_ls_goodness_of_fit_ref 1.071
_refine_ls_hydrogen_treatment constr
_refine_ls_matrix_type full
_refine_ls_number_parameters 2357
_refine_ls_number_reflns 39488
_refine_ls_number_restraints 401
_refine_ls_restrained_S_all 1.084
_refine_ls_R_factor_all 0.1574
_refine_ls_R_factor_gt 0.0925
_refine_ls_shift/su_max 0.015
_refine_ls_shift/su_mean 0.001
_refine_ls_structure_factor_coef Fsqd
_refine_ls_weighting_details 'calc w=1/[\s^2^(Fo^2^)+(0.1748P)^2^+0.0000P] where P=(Fo^2^+2Fc^2^)/3'
_refine_ls_weighting_scheme calc
_refine_ls_wR_factor_gt 0.2724
_refine_ls_wR_factor_ref 0.3036
_reflns_number_gt 21115
_reflns_number_total 39488
_reflns_threshold_expression >2sigma(I)
_cod_data_source_file c3dt00090g.txt
_cod_data_source_block mo_sam
_cod_original_sg_symbol_H-M P-1
_cod_database_code 7022555

loop_
_symmetry_equiv_pos_as_xyz
'x, y, z'
'-x, -y, -z'

loop_
_atom_site_label
_atom_site_type_symbol
_atom_site_fract_x
_atom_site_fract_y
_atom_site_fract_z
_atom_site_U_iso_or_equiv
_atom_site_adp_type
_atom_site_occupancy
_atom_site_symmetry_multiplicity
_atom_site_calc_flag
_atom_site_refinement_flags
_atom_site_disorder_assembly
_atom_site_disorder_group
Co1 Co 0.19474(5) 0.43518(4) 1.00449(4) 0.0227(2) Uani 1 1 d . . .
Co2 Co -0.13497(5) 0.13563(4) 0.47359(4) 0.0251(2) Uani 1 1 d . . .
Co3 Co 0.26806(5) 0.52206(4) 0.66572(4) 0.0242(2) Uani 1 1 d . . .
Co4 Co -0.21212(5) 0.06997(4) 0.82796(4) 0.0253(2) Uani 1 1 d . . .
S1 S -0.24720(10) 0.23756(8) 0.76170(8) 0.0300(4) Uani 1 1 d . . .
S2 S 0.26499(10) 0.30192(9) 0.85207(7) 0.0331(4) Uani 1 1 d . . .
S3 S -0.04422(9) 0.41989(8) 0.91206(7) 0.0289(4) Uani 1 1 d . . .
S4 S 0.26028(10) 0.30980(8) 0.64872(8) 0.0321(4) Uani 1 1 d . . .
S5 S 0.04411(10) 0.51261(8) 0.73721(8) 0.0306(4) Uani 1 1 d . . .
S6 S 0.03112(11) 0.08406(9) 0.59510(8) 0.0372(4) Uani 1 1 d . . .
S7 S -0.15213(12) 0.32643(8) 0.59578(8) 0.0369(4) Uani 1 1 d . . .
S8 S 0.04114(10) 0.09746(9) 0.80486(8) 0.0343(4) Uani 1 1 d . . .
B1 B 0.4720(6) 0.4519(5) 0.7694(4) 0.0481(10) Uani 1 1 d U . .
B2 B 0.8553(4) 0.4111(4) 0.7529(3) 0.0269(9) Uani 1 1 d U . .
B3 B 0.6282(6) 0.1886(6) 0.2921(5) 0.0581(11) Uani 1 1 d U . .
B4 B 0.0339(8) 0.3276(6) 0.2767(5) 0.0655(12) Uani 1 1 d U . .
B5 B 0.2021(5) 0.1607(4) 0.7190(4) 0.0518(11) Uani 1 1 d DU . .
B6 B 0.4909(8) 0.8152(7) 0.9754(7) 0.0774(13) Uani 1 1 d U . .
B7 B 0.3954(13) 0.2222(9) 0.5186(10) 0.1176(19) Uani 1 1 d U . .
B8 B 0.8085(10) 0.8164(10) 0.9360(9) 0.1089(17) Uani 1 1 d U . .
F1 F 0.5097(3) 0.4985(3) 0.8214(2) 0.0603(12) Uani 1 1 d U . .
F2 F 0.5266(3) 0.4253(2) 0.74029(19) 0.0527(10) Uani 1 1 d U . .
F3 F 0.4324(3) 0.4777(2) 0.7351(2) 0.0576(11) Uani 1 1 d U . .
F4 F 0.4205(3) 0.3992(2) 0.78108(19) 0.0520(10) Uani 1 1 d U . .
F5 F 0.8679(2) 0.45151(19) 0.81176(16) 0.0362(8) Uani 1 1 d U . .
F6 F 0.9075(2) 0.37428(18) 0.74834(17) 0.0337(8) Uani 1 1 d U . .
F7 F 0.7788(2) 0.36905(19) 0.74150(18) 0.0411(9) Uani 1 1 d U . .
F8 F 0.8619(2) 0.4505(2) 0.71722(17) 0.0397(9) Uani 1 1 d U . .
F9 F 0.5976(3) 0.2369(3) 0.2861(2) 0.0621(11) Uani 1 1 d U . .
F10 F 0.6291(3) 0.1472(3) 0.2380(3) 0.0847(15) Uani 1 1 d U . .
F11 F 0.5812(3) 0.1507(2) 0.3205(2) 0.0620(11) Uani 1 1 d U . .
F12 F 0.7020(3) 0.2126(2) 0.3241(2) 0.0586(11) Uani 1 1 d U . .
F13 F 0.0356(3) 0.2700(3) 0.2892(2) 0.0697(12) Uani 1 1 d U . .
F14 F -0.0113(3) 0.3604(2) 0.3095(2) 0.0576(11) Uani 1 1 d U . .
F15 F 0.0066(4) 0.3170(3) 0.2189(2) 0.0763(13) Uani 1 1 d U . .
F16 F 0.1103(4) 0.3674(3) 0.2889(3) 0.0827(14) Uani 1 1 d U . .
F19 F 0.1544(3) 0.2019(2) 0.72944(19) 0.0470(9) Uani 1 1 d U D .
F21 F 0.5669(4) 0.8299(3) 1.0087(3) 0.0920(15) Uani 1 1 d U A .
F22 F 0.5251(9) 0.8152(7) 0.9279(7) 0.087(2) Uani 0.50 1 d PU A 1
F22' F 0.4934(8) 0.8285(7) 0.9240(6) 0.0776(18) Uani 0.50 1 d PU A 2
F23 F 0.4545(4) 0.7542(3) 0.9763(3) 0.0902(15) Uani 1 1 d U A .
F24 F 0.4601(4) 0.8620(3) 1.0040(3) 0.0899(15) Uani 1 1 d U A .
F25 F 0.4517(15) 0.2773(12) 0.5395(9) 0.115(3) Uani 0.50 1 d PU B 1
F25' F 0.4431(15) 0.2712(12) 0.5169(9) 0.116(2) Uani 0.50 1 d PU B 2
F26 F 0.3437(4) 0.2196(3) 0.5532(4) 0.1071(18) Uani 1 1 d U B .
F27 F 0.3351(6) 0.2190(4) 0.4662(4) 0.138(2) Uani 1 1 d U B .
F28 F 0.8430(4) 0.7662(4) 0.9180(4) 0.1154(18) Uani 1 1 d U C .
F29 F 0.4121(5) 0.1655(4) 0.4943(4) 0.137(2) Uani 1 1 d U B .
F30 F 0.7342(12) 0.8106(10) 0.9205(9) 0.107(2) Uani 0.50 1 d PU C 1
F30' F 0.7387(12) 0.7888(10) 0.9009(8) 0.107(2) Uani 0.50 1 d PU C 2
F31 F 0.8198(4) 0.8381(4) 0.9938(4) 0.1215(19) Uani 1 1 d U C .
F32 F 0.8514(4) 0.8722(4) 0.9176(4) 0.1178(19) Uani 1 1 d U C .
F20 F 0.2111(8) 0.1365(6) 0.7675(5) 0.0531(16) Uani 0.345(4) 1 d PDU D 1
F17 F 0.2742(7) 0.1911(7) 0.7151(7) 0.0565(16) Uani 0.345(4) 1 d PDU D 1
F18 F 0.1710(10) 0.1012(8) 0.6701(7) 0.0506(19) Uani 0.345(4) 1 d PU D 1
F20' F 0.1618(5) 0.0993(4) 0.6963(4) 0.0541(15) Uani 0.655(4) 1 d PDU D 2
F18' F 0.2355(4) 0.1767(3) 0.6675(3) 0.0542(13) Uani 0.655(4) 1 d PU D 2
F17' F 0.2662(4) 0.1781(4) 0.7574(4) 0.0628(14) Uani 0.655(4) 1 d PDU D 2
C8S C 0.7549(11) 0.9128(7) 0.0992(7) 0.086(6) Uani 0.655(4) 1 d P D 2
H8SA H 0.7650 0.8795 0.0665 0.103 Uiso 0.655(4) 1 calc PR D 2
H8SB H 0.7066 0.9222 0.0848 0.103 Uiso 0.655(4) 1 calc PR D 2
Cl15 Cl 0.81966(19) 0.97634(15) 0.10731(13) 0.0500(9) Uani 0.655(4) 1 d P D 2
Cl16 Cl 0.7317(2) 0.87461(19) 0.14486(16) 0.0689(12) Uani 0.655(4) 1 d P D 2
N1 N -0.3049(3) -0.0638(3) 0.7973(3) 0.0347(14) Uani 1 1 d . . .
N2 N -0.3192(3) 0.0573(3) 0.7749(2) 0.0289(12) Uani 1 1 d . . .
N3 N -0.2034(3) 0.1669(2) 0.8201(2) 0.0240(11) Uani 1 1 d . . .
N4 N 0.1948(3) 0.3545(2) 0.9308(2) 0.0246(11) Uani 1 1 d . . .
N5 N 0.3075(3) 0.4658(2) 0.9827(2) 0.0223(11) Uani 1 1 d . . .
N6 N 0.2846(3) 0.5622(2) 1.0841(2) 0.0262(12) Uani 1 1 d . . .
N7 N 0.2395(3) 0.4116(3) 1.1122(2) 0.0286(12) Uani 1 1 d . . .
N8 N 0.0968(3) 0.4164(2) 1.0468(2) 0.0222(11) Uani 1 1 d . . .
N9 N 0.1012(3) 0.4430(2) 0.9464(2) 0.0230(11) Uani 1 1 d . . .
N10 N 0.2662(3) 0.4320(3) 0.6851(2) 0.0267(12) Uani 1 1 d . . .
N11 N 0.2943(3) 0.4644(3) 0.5895(2) 0.0251(11) Uani 1 1 d . . .
N12 N 0.2809(3) 0.5915(3) 0.5814(2) 0.0288(12) Uani 1 1 d . . .
N13 N 0.4249(3) 0.6145(3) 0.7230(2) 0.0297(12) Uani 1 1 d . . .
N14 N 0.2602(3) 0.5992(2) 0.7376(2) 0.0268(12) Uani 1 1 d . . .
N15 N 0.1451(3) 0.4904(2) 0.6730(2) 0.0232(11) Uani 1 1 d . . .
N16 N -0.0365(3) 0.1393(2) 0.5328(2) 0.0256(12) Uani 1 1 d . . .
N17 N -0.1598(3) 0.0373(2) 0.4785(2) 0.0292(12) Uani 1 1 d . . .
N18 N -0.2791(3) 0.0573(3) 0.4012(3) 0.0327(13) Uani 1 1 d . . .
N19 N -0.1091(3) 0.1048(3) 0.3566(2) 0.0308(13) Uani 1 1 d . . .
N20 N -0.1279(3) 0.2185(2) 0.4428(2) 0.0262(12) Uani 1 1 d . . .
N21 N -0.1521(3) 0.2075(2) 0.5466(2) 0.0267(12) Uani 1 1 d . . .
N22 N -0.1059(3) 0.0813(2) 0.7908(2) 0.0250(11) Uani 1 1 d . . .
N23 N -0.1307(3) 0.0577(3) 0.8903(2) 0.0276(12) Uani 1 1 d . . .
N24 N -0.2825(3) 0.0516(3) 0.9259(2) 0.0354(14) Uani 1 1 d . . .
O1 O -0.2375(3) -0.0284(2) 0.7881(2) 0.0391(12) Uani 1 1 d . . .
O2 O 0.2183(2) 0.5327(2) 1.04713(19) 0.0282(10) Uani 1 1 d . . .
O3 O 0.2388(3) 0.3899(2) 1.05577(19) 0.0310(10) Uani 1 1 d . . .
O4 O 0.2259(2) 0.5642(2) 0.60719(19) 0.0287(10) Uani 1 1 d . . .
O5 O 0.3768(3) 0.5786(2) 0.67269(19) 0.0332(11) Uani 1 1 d . . .
O6 O -0.0752(3) 0.1095(2) 0.40904(19) 0.0331(11) Uani 1 1 d . . .
O7 O -0.2507(3) 0.1098(2) 0.4470(2) 0.0365(12) Uani 1 1 d . . .
O8 O -0.2619(3) 0.0979(2) 0.9001(2) 0.0353(11) Uani 1 1 d . . .
O9 O 0.0089(3) 0.2719(2) 0.8150(2) 0.0340(11) Uani 1 1 d . . .
H9 H 0.0498 0.3016 0.8193 0.051 Uiso 1 1 calc R . .
O10 O 0.1126(3) 0.3685(2) 0.78346(19) 0.0329(11) Uani 1 1 d . . .
H10 H 0.1099 0.3586 0.7475 0.049 Uiso 1 1 calc R . .
O11 O 0.0457(3) 0.3012(2) 0.66372(19) 0.0313(10) Uani 1 1 d . . .
H11 H 0.0267 0.2611 0.6597 0.047 Uiso 1 1 calc R . .
O12 O -0.0591(3) 0.2077(2) 0.6975(2) 0.0330(11) Uani 1 1 d . . .
H12 H -0.0489 0.2127 0.7330 0.050 Uiso 1 1 calc R . .
C1 C -0.2999(5) -0.1124(4) 0.8204(4) 0.047(2) Uani 1 1 d . . .
H1 H -0.2506 -0.1192 0.8305 0.057 Uiso 1 1 calc R . .
C2 C -0.3662(5) -0.1526(4) 0.8295(4) 0.058(2) Uani 1 1 d . . .
H2 H -0.3627 -0.1866 0.8463 0.070 Uiso 1 1 calc R . .
C3 C -0.4380(5) -0.1425(4) 0.8137(4) 0.057(2) Uani 1 1 d . . .
H3 H -0.4845 -0.1704 0.8182 0.069 Uiso 1 1 calc R . .
C4 C -0.4398(4) -0.0916(3) 0.7915(3) 0.0393(18) Uani 1 1 d . . .
H4 H -0.4881 -0.0827 0.7825 0.047 Uiso 1 1 calc R . .
C5 C -0.3727(4) -0.0526(3) 0.7820(3) 0.0324(15) Uani 1 1 d . . .
C6 C -0.3766(4) 0.0025(3) 0.7560(3) 0.0289(14) Uani 1 1 d . . .
C7 C -0.4417(4) -0.0042(3) 0.7169(3) 0.0343(16) Uani 1 1 d . . .
H7 H -0.4819 -0.0441 0.7040 0.041 Uiso 1 1 calc R . .
C8 C -0.4467(4) 0.0483(3) 0.6971(3) 0.0360(16) Uani 1 1 d . . .
H8 H -0.4897 0.0442 0.6691 0.043 Uiso 1 1 calc R . .
C9 C -0.3902(4) 0.1059(3) 0.7177(3) 0.0317(15) Uani 1 1 d . . .
H9A H -0.3944 0.1430 0.7055 0.038 Uiso 1 1 calc R . .
C10 C -0.3262(4) 0.1100(3) 0.7569(3) 0.0266(14) Uani 1 1 d . . .
C11 C -0.2606(4) 0.1676(3) 0.7820(3) 0.0257(14) Uani 1 1 d . . .
C12 C -0.1581(4) 0.2679(3) 0.8059(3) 0.0306(15) Uani 1 1 d . . .
H12A H -0.1234 0.3095 0.8102 0.037 Uiso 1 1 calc R . .
C13 C -0.1439(4) 0.2252(3) 0.8337(3) 0.0267(14) Uani 1 1 d . . .
C14 C -0.0747(3) 0.2358(3) 0.8772(3) 0.0240(13) Uani 1 1 d . . .
C15 C -0.0001(4) 0.2608(3) 0.8674(3) 0.0258(14) Uani 1 1 d . . .
C16 C 0.0641(4) 0.2720(3) 0.9103(3) 0.0268(14) Uani 1 1 d . . .
C17 C 0.0538(4) 0.2604(3) 0.9615(3) 0.0281(14) Uani 1 1 d . . .
H17 H 0.0975 0.2698 0.9907 0.034 Uiso 1 1 calc R . .
C18 C -0.0212(4) 0.2346(3) 0.9717(3) 0.0297(15) Uani 1 1 d . . .
C19 C -0.0830(4) 0.2233(3) 0.9301(3) 0.0285(14) Uani 1 1 d . . .
H19 H -0.1336 0.2065 0.9370 0.034 Uiso 1 1 calc R . .
C20 C -0.0330(4) 0.2201(4) 1.0284(3) 0.0355(16) Uani 1 1 d . . .
H20A H -0.0350 0.2604 1.0573 0.053 Uiso 1 1 calc R . .
H20B H 0.0102 0.2046 1.0421 0.053 Uiso 1 1 calc R . .
H20C H -0.0818 0.1861 1.0224 0.053 Uiso 1 1 calc R . .
C21 C 0.1432(4) 0.2939(3) 0.8979(3) 0.0274(14) Uani 1 1 d . . .
C22 C 0.1725(4) 0.2597(3) 0.8541(3) 0.0347(16) Uani 1 1 d . . .
H22 H 0.1454 0.2178 0.8280 0.042 Uiso 1 1 calc R . .
C23 C 0.2593(3) 0.3644(3) 0.9093(3) 0.0235(13) Uani 1 1 d . . .
C24 C 0.3202(4) 0.4268(3) 0.9343(3) 0.0257(13) Uani 1 1 d . . .
C25 C 0.3834(4) 0.4432(3) 0.9076(3) 0.0313(15) Uani 1 1 d . . .
H25 H 0.3904 0.4137 0.8734 0.038 Uiso 1 1 calc R . .
C26 C 0.4361(4) 0.5048(3) 0.9332(3) 0.0317(15) Uani 1 1 d . . .
H26 H 0.4789 0.5193 0.9156 0.038 Uiso 1 1 calc R . .
C27 C 0.4249(4) 0.5444(3) 0.9845(3) 0.0321(15) Uani 1 1 d . . .
H27 H 0.4611 0.5857 1.0035 0.039 Uiso 1 1 calc R . .
C28 C 0.3599(4) 0.5228(3) 1.0079(3) 0.0267(14) Uani 1 1 d . . .
C29 C 0.3541(4) 0.5617(3) 1.0671(3) 0.0264(14) Uani 1 1 d . . .
C30 C 0.4206(4) 0.5973(3) 1.1075(3) 0.0328(15) Uani 1 1 d . . .
H30 H 0.4696 0.5981 1.0959 0.039 Uiso 1 1 calc R . .
C31 C 0.4187(4) 0.6307(4) 1.1624(3) 0.0383(17) Uani 1 1 d . . .
H31 H 0.4650 0.6549 1.1891 0.046 Uiso 1 1 calc R . .
C32 C 0.3449(4) 0.6281(4) 1.1784(3) 0.0403(18) Uani 1 1 d . . .
H32 H 0.3401 0.6501 1.2165 0.048 Uiso 1 1 calc R . .
C33 C 0.2806(4) 0.5930(3) 1.1376(3) 0.0334(16) Uani 1 1 d . . .
H33 H 0.2309 0.5907 1.1484 0.040 Uiso 1 1 calc R . .
C34 C 0.3085(4) 0.4276(4) 1.1467(3) 0.0394(17) Uani 1 1 d . . .
H34 H 0.3530 0.4231 1.1297 0.047 Uiso 1 1 calc R . .
C35 C 0.3167(5) 0.4501(4) 1.2048(3) 0.0418(18) Uani 1 1 d . . .
H35 H 0.3666 0.4644 1.2283 0.050 Uiso 1 1 calc R . .
C36 C 0.2513(5) 0.4518(4) 1.2293(3) 0.0409(18) Uani 1 1 d . . .
H36 H 0.2549 0.4655 1.2700 0.049 Uiso 1 1 calc R . .
C37 C 0.1804(4) 0.4334(3) 1.1936(3) 0.0363(16) Uani 1 1 d . . .
H37 H 0.1350 0.4337 1.2103 0.044 Uiso 1 1 calc R . .
C38 C 0.1736(4) 0.4149(3) 1.1349(3) 0.0305(15) Uani 1 1 d . . .
C39 C 0.0981(4) 0.4043(3) 1.0981(3) 0.0275(14) Uani 1 1 d . . .
C40 C 0.0294(4) 0.3876(3) 1.1205(3) 0.0362(17) Uani 1 1 d . . .
H40 H 0.0309 0.3776 1.1560 0.043 Uiso 1 1 calc R . .
C41 C -0.0403(4) 0.3861(3) 1.0895(3) 0.0361(17) Uani 1 1 d . . .
H41 H -0.0869 0.3760 1.1044 0.043 Uiso 1 1 calc R . .
C42 C -0.0424(4) 0.3991(3) 1.0365(3) 0.0301(15) Uani 1 1 d . . .
H42 H -0.0898 0.3973 1.0142 0.036 Uiso 1 1 calc R . .
C43 C 0.0281(3) 0.4150(3) 1.0178(3) 0.0235(13) Uani 1 1 d . . .
C44 C 0.0339(3) 0.4276(3) 0.9619(3) 0.0243(13) Uani 1 1 d . . .
C45 C 0.0183(4) 0.4365(3) 0.8656(3) 0.0322(15) Uani 1 1 d . . .
H45 H 0.0026 0.4379 0.8277 0.039 Uiso 1 1 calc R . .
C46 C 0.0932(4) 0.4474(3) 0.8905(3) 0.0249(13) Uani 1 1 d . . .
C47 C 0.1607(4) 0.4659(3) 0.8625(3) 0.0247(13) Uani 1 1 d . . .
C48 C 0.1685(4) 0.4274(3) 0.8093(3) 0.0256(13) Uani 1 1 d . . .
C49 C 0.2327(4) 0.4478(3) 0.7844(3) 0.0265(14) Uani 1 1 d . . .
C50 C 0.2884(4) 0.5073(3) 0.8141(3) 0.0285(14) Uani 1 1 d . . .
H50 H 0.3325 0.5209 0.7975 0.034 Uiso 1 1 calc R . .
C51 C 0.2812(4) 0.5470(3) 0.8670(3) 0.0268(14) Uani 1 1 d . . .
C52 C 0.2180(4) 0.5246(3) 0.8912(3) 0.0281(14) Uani 1 1 d . . .
H52 H 0.2133 0.5497 0.9284 0.034 Uiso 1 1 calc R . .
C53 C 0.3393(4) 0.6119(3) 0.8975(3) 0.0393(17) Uani 1 1 d . . .
H53A H 0.3899 0.6108 0.8864 0.059 Uiso 1 1 calc R . .
H53B H 0.3435 0.6201 0.9393 0.059 Uiso 1 1 calc R . .
H53C H 0.3222 0.6473 0.8867 0.059 Uiso 1 1 calc R . .
C54 C 0.2445(4) 0.4055(3) 0.7289(3) 0.0251(13) Uani 1 1 d . . .
C55 C 0.2381(4) 0.3395(3) 0.7154(3) 0.0317(15) Uani 1 1 d . . .
H55 H 0.2231 0.3135 0.7400 0.038 Uiso 1 1 calc R . .
C56 C 0.2760(3) 0.3863(3) 0.6405(3) 0.0252(13) Uani 1 1 d . . .
C57 C 0.2929(4) 0.4018(3) 0.5874(3) 0.0263(14) Uani 1 1 d . . .
C58 C 0.3038(4) 0.3563(3) 0.5397(3) 0.0351(16) Uani 1 1 d . . .
H58 H 0.3027 0.3127 0.5400 0.042 Uiso 1 1 calc R . .
C59 C 0.3165(4) 0.3765(4) 0.4911(3) 0.0392(17) Uani 1 1 d . . .
H59 H 0.3227 0.3464 0.4568 0.047 Uiso 1 1 calc R . .
C60 C 0.3199(4) 0.4404(3) 0.4936(3) 0.0346(16) Uani 1 1 d . . .
H60 H 0.3296 0.4552 0.4612 0.041 Uiso 1 1 calc R . .
C61 C 0.3092(4) 0.4837(3) 0.5433(3) 0.0298(15) Uani 1 1 d . . .
C62 C 0.3221(4) 0.5555(3) 0.5492(3) 0.0290(14) Uani 1 1 d . . .
C63 C 0.3783(4) 0.5875(4) 0.5225(3) 0.0386(17) Uani 1 1 d . . .
H63 H 0.4076 0.5629 0.4998 0.046 Uiso 1 1 calc R . .
C64 C 0.3913(5) 0.6526(4) 0.5284(3) 0.0419(18) Uani 1 1 d . . .
H64 H 0.4284 0.6735 0.5095 0.050 Uiso 1 1 calc R . .
C65 C 0.3491(5) 0.6884(4) 0.5631(4) 0.047(2) Uani 1 1 d . . .
H65 H 0.3575 0.7342 0.5683 0.056 Uiso 1 1 calc R . .
C66 C 0.2962(4) 0.6572(3) 0.5894(3) 0.0340(16) Uani 1 1 d . . .
H66 H 0.2691 0.6821 0.6141 0.041 Uiso 1 1 calc R . .
C67 C 0.5003(4) 0.6151(4) 0.7252(4) 0.0411(18) Uani 1 1 d . . .
H67 H 0.5167 0.5904 0.6926 0.049 Uiso 1 1 calc R . .
C68 C 0.5534(4) 0.6507(4) 0.7738(4) 0.0431(19) Uani 1 1 d . . .
H68 H 0.6062 0.6502 0.7748 0.052 Uiso 1 1 calc R . .
C69 C 0.5315(5) 0.6865(4) 0.8200(4) 0.049(2) Uani 1 1 d . . .
H69 H 0.5684 0.7104 0.8540 0.058 Uiso 1 1 calc R . .
C70 C 0.4557(4) 0.6881(3) 0.8176(3) 0.0355(16) Uani 1 1 d . . .
H70 H 0.4403 0.7139 0.8502 0.043 Uiso 1 1 calc R . .
C71 C 0.4001(4) 0.6521(3) 0.7677(3) 0.0303(15) Uani 1 1 d . . .
C72 C 0.3178(4) 0.6534(3) 0.7656(3) 0.0287(14) Uani 1 1 d . . .
C73 C 0.3021(4) 0.7104(3) 0.7972(3) 0.0387(17) Uani 1 1 d . . .
H73 H 0.3433 0.7488 0.8159 0.046 Uiso 1 1 calc R . .
C74 C 0.2254(5) 0.7111(4) 0.8013(3) 0.0430(19) Uani 1 1 d . . .
H74 H 0.2138 0.7501 0.8221 0.052 Uiso 1 1 calc R . .
C75 C 0.1671(4) 0.6546(3) 0.7750(3) 0.0346(16) Uani 1 1 d . . .
H75 H 0.1146 0.6533 0.7781 0.042 Uiso 1 1 calc R . .
C76 C 0.1872(4) 0.5993(3) 0.7436(3) 0.0245(13) Uani 1 1 d . . .
C77 C 0.1297(4) 0.5361(3) 0.7145(3) 0.0278(14) Uani 1 1 d . . .
C78 C 0.0274(4) 0.4361(3) 0.6882(3) 0.0299(15) Uani 1 1 d . . .
H78 H -0.0170 0.4006 0.6835 0.036 Uiso 1 1 calc R . .
C79 C 0.0858(3) 0.4326(3) 0.6569(3) 0.0250(13) Uani 1 1 d . . .
C80 C 0.0828(4) 0.3753(3) 0.6086(3) 0.0267(14) Uani 1 1 d . . .
C81 C 0.0581(4) 0.3092(3) 0.6117(3) 0.0280(14) Uani 1 1 d . . .
C82 C 0.0485(4) 0.2560(3) 0.5632(3) 0.0281(14) Uani 1 1 d . . .
C83 C 0.0625(4) 0.2664(3) 0.5108(3) 0.0301(15) Uani 1 1 d . . .
H83 H 0.0545 0.2297 0.4774 0.036 Uiso 1 1 calc R . .
C84 C 0.0884(4) 0.3310(3) 0.5067(3) 0.0289(14) Uani 1 1 d . . .
C85 C 0.0992(4) 0.3840(3) 0.5556(3) 0.0301(15) Uani 1 1 d . . .
H85 H 0.1183 0.4274 0.5534 0.036 Uiso 1 1 calc R . .
C86 C 0.1030(5) 0.3406(4) 0.4491(3) 0.0388(17) Uani 1 1 d . . .
H86A H 0.0683 0.3040 0.4178 0.058 Uiso 1 1 calc R . .
H86B H 0.1570 0.3419 0.4453 0.058 Uiso 1 1 calc R . .
H86C H 0.0929 0.3822 0.4469 0.058 Uiso 1 1 calc R . .
C87 C 0.0290(4) 0.1877(3) 0.5677(3) 0.0286(14) Uani 1 1 d . . .
C88 C 0.0706(4) 0.1649(3) 0.6021(3) 0.0329(16) Uani 1 1 d . . .
H88 H 0.1172 0.1910 0.6277 0.040 Uiso 1 1 calc R . .
C89 C -0.0418(4) 0.0836(3) 0.5449(3) 0.0287(14) Uani 1 1 d . . .
C90 C -0.1094(4) 0.0266(3) 0.5177(3) 0.0307(15) Uani 1 1 d . . .
C91 C -0.1218(5) -0.0323(3) 0.5308(3) 0.0392(18) Uani 1 1 d . . .
H91 H -0.0854 -0.0392 0.5579 0.047 Uiso 1 1 calc R . .
C92 C -0.1888(6) -0.0806(4) 0.5030(4) 0.053(2) Uani 1 1 d . . .
H92 H -0.2001 -0.1208 0.5126 0.064 Uiso 1 1 calc R . .
C93 C -0.2395(5) -0.0717(3) 0.4618(4) 0.044(2) Uani 1 1 d . . .
H93 H -0.2850 -0.1055 0.4420 0.053 Uiso 1 1 calc R . .
C94 C -0.2223(4) -0.0110(3) 0.4497(3) 0.0365(17) Uani 1 1 d . . .
C95 C -0.2704(4) -0.0033(3) 0.4013(3) 0.0328(16) Uani 1 1 d . . .
C96 C -0.3048(4) -0.0554(3) 0.3525(3) 0.0410(18) Uani 1 1 d . . .
H96 H -0.3011 -0.0983 0.3517 0.049 Uiso 1 1 calc R . .
C97 C -0.3448(5) -0.0468(4) 0.3045(4) 0.053(2) Uani 1 1 d . . .
H97 H -0.3684 -0.0835 0.2715 0.064 Uiso 1 1 calc R . .
C98 C -0.3497(5) 0.0137(5) 0.3051(4) 0.055(2) Uani 1 1 d . . .
H98 H -0.3752 0.0202 0.2720 0.066 Uiso 1 1 calc R . .
C99 C -0.3173(4) 0.0672(4) 0.3547(3) 0.0417(18) Uani 1 1 d . . .
H99 H -0.3218 0.1100 0.3558 0.050 Uiso 1 1 calc R . .
C100 C -0.1228(5) 0.0456(4) 0.3155(3) 0.0433(18) Uani 1 1 d . . .
H100 H -0.1093 0.0099 0.3256 0.052 Uiso 1 1 calc R . .
C101 C -0.1557(5) 0.0364(4) 0.2596(4) 0.052(2) Uani 1 1 d . . .
H101 H -0.1647 -0.0050 0.2311 0.062 Uiso 1 1 calc R . .
C102 C -0.1754(5) 0.0880(4) 0.2454(3) 0.050(2) Uani 1 1 d . . .
H102 H -0.1976 0.0827 0.2069 0.060 Uiso 1 1 calc R . .
C103 C -0.1628(4) 0.1484(4) 0.2879(3) 0.0409(18) Uani 1 1 d . . .
H103 H -0.1770 0.1840 0.2784 0.049 Uiso 1 1 calc R . .
C104 C -0.1302(4) 0.1562(3) 0.3428(3) 0.0294(14) Uani 1 1 d . . .
C105 C -0.1188(4) 0.2202(3) 0.3893(3) 0.0290(14) Uani 1 1 d . . .
C106 C -0.1054(4) 0.2787(4) 0.3749(3) 0.0390(17) Uani 1 1 d . . .
H106 H -0.0965 0.2792 0.3373 0.047 Uiso 1 1 calc R . .
C107 C -0.1051(4) 0.3355(3) 0.4156(3) 0.0381(17) Uani 1 1 d . . .
H107 H -0.0949 0.3760 0.4066 0.046 Uiso 1 1 calc R . .
C108 C -0.1197(4) 0.3341(3) 0.4696(3) 0.0340(16) Uani 1 1 d . . .
H108 H -0.1221 0.3728 0.4977 0.041 Uiso 1 1 calc R . .
C109 C -0.1308(4) 0.2736(3) 0.4818(3) 0.0277(14) Uani 1 1 d . . .
C110 C -0.1458(4) 0.2648(3) 0.5373(3) 0.0274(14) Uani 1 1 d . . .
C111 C -0.1630(4) 0.2723(3) 0.6341(3) 0.0352(16) Uani 1 1 d . . .
H111 H -0.1696 0.2832 0.6734 0.042 Uiso 1 1 calc R . .
C112 C -0.1611(4) 0.2110(3) 0.6025(3) 0.0258(14) Uani 1 1 d . . .
C113 C -0.1723(4) 0.1527(3) 0.6242(3) 0.0272(14) Uani 1 1 d . . .
C114 C -0.1228(4) 0.1538(3) 0.6725(3) 0.0252(13) Uani 1 1 d . . .
C115 C -0.1376(4) 0.1004(3) 0.6952(3) 0.0268(14) Uani 1 1 d . . .
C116 C -0.2016(4) 0.0476(3) 0.6697(3) 0.0302(15) Uani 1 1 d . . .
H116 H -0.2118 0.0118 0.6855 0.036 Uiso 1 1 calc R . .
C117 C -0.2510(4) 0.0457(3) 0.6219(3) 0.0352(16) Uani 1 1 d . . .
C118 C -0.2335(4) 0.0988(3) 0.5988(3) 0.0324(15) Uani 1 1 d . . .
H118 H -0.2653 0.0970 0.5645 0.039 Uiso 1 1 calc R . .
C119 C -0.3223(4) -0.0131(3) 0.5937(3) 0.0439(19) Uani 1 1 d . . .
H11A H -0.3090 -0.0541 0.5942 0.066 Uiso 1 1 calc R . .
H11B H -0.3385 -0.0145 0.5538 0.066 Uiso 1 1 calc R . .
H11C H -0.3648 -0.0083 0.6153 0.066 Uiso 1 1 calc R . .
C120 C -0.0810(4) 0.0988(3) 0.7437(3) 0.0279(14) Uani 1 1 d . . .
C121 C -0.0033(4) 0.1095(3) 0.7442(3) 0.0341(16) Uani 1 1 d . . .
H121 H 0.0228 0.1218 0.7153 0.041 Uiso 1 1 calc R . .
C122 C -0.0467(4) 0.0807(3) 0.8273(3) 0.0288(14) Uani 1 1 d . . .
C123 C -0.0570(4) 0.0696(3) 0.8822(3) 0.0295(15) Uani 1 1 d . . .
C124 C 0.0051(4) 0.0742(3) 0.9239(3) 0.0381(17) Uani 1 1 d . . .
H124 H 0.0570 0.0839 0.9171 0.046 Uiso 1 1 calc R . .
C125 C -0.0117(4) 0.0642(4) 0.9756(3) 0.0386(17) Uani 1 1 d . . .
H125 H 0.0289 0.0697 1.0059 0.046 Uiso 1 1 calc R . .
C126 C -0.0885(5) 0.0463(4) 0.9824(3) 0.0410(18) Uani 1 1 d . . .
H126 H -0.1010 0.0360 1.0164 0.049 Uiso 1 1 calc R . .
C127 C -0.1476(4) 0.0435(3) 0.9389(3) 0.0332(16) Uani 1 1 d . . .
C128 C -0.2299(4) 0.0227(3) 0.9451(3) 0.0383(17) Uani 1 1 d . . .
C129 C -0.2553(5) -0.0279(4) 0.9703(4) 0.049(2) Uani 1 1 d . . .
H129 H -0.2192 -0.0478 0.9848 0.059 Uiso 1 1 calc R . .
C130 C -0.3316(7) -0.0479(5) 0.9737(4) 0.069(3) Uani 1 1 d . . .
H130 H -0.3497 -0.0845 0.9874 0.083 Uiso 1 1 calc R . .
C131 C -0.3845(6) -0.0141(5) 0.9569(4) 0.061(3) Uani 1 1 d . . .
H131 H -0.4370 -0.0250 0.9623 0.074 Uiso 1 1 calc R . .
C132 C -0.3573(4) 0.0347(4) 0.9324(4) 0.051(2) Uani 1 1 d . . .
H132 H -0.3920 0.0569 0.9198 0.061 Uiso 1 1 calc R . .
C133 C 0.1062(5) 0.4889(4) 0.3888(4) 0.052(2) Uani 1 1 d . . .
H13A H 0.1010 0.4412 0.3724 0.063 Uiso 1 1 calc R . .
H13B H 0.0998 0.5073 0.3562 0.063 Uiso 1 1 calc R . .
C2S1 C 0.1424(8) 0.1322(4) 0.32385(18) 0.157(13) Uani 0.50 1 d PGDU E 1
H2SA H 0.1878 0.1211 0.3080 0.188 Uiso 0.50 1 calc PR E 1
H2SB H 0.1185 0.1544 0.2992 0.188 Uiso 0.50 1 calc PR E 1
C2S2 C 0.0752(2) 0.1381(3) 0.3687(6) 0.057(4) Uani 0.50 1 d PGDU E 2
H2SC H 0.0479 0.1606 0.3464 0.069 Uiso 0.50 1 calc PR E 2
H2SD H 0.0479 0.1334 0.4012 0.069 Uiso 0.50 1 calc PR E 2
Cl3 Cl 0.0738(2) 0.05874(14) 0.32353(15) 0.1009(10) Uani 1 1 d GD . .
Cl4 Cl 0.1728(2) 0.18596(16) 0.39584(18) 0.1354(15) Uani 1 1 d GD . .
C3S C 0.2930(5) 0.7599(4) 0.0247(4) 0.048(2) Uani 1 1 d . . .
H3S1 H 0.2947 0.8024 0.0531 0.058 Uiso 1 1 calc R . .
H3S2 H 0.3461 0.7612 0.0168 0.058 Uiso 1 1 calc R . .
Cl5 Cl 0.2596(2) 0.69467(17) 0.05333(18) 0.1036(12) Uani 1 1 d . . .
Cl6 Cl 0.23127(18) 0.74892(19) -0.03853(12) 0.0935(10) Uani 1 1 d . . .
C4S C 0.2440(7) 0.3043(7) 0.3066(7) 0.106(5) Uani 1 1 d . . .
H4S1 H 0.1927 0.3065 0.3170 0.127 Uiso 1 1 calc R . .
H4S2 H 0.2623 0.2736 0.3245 0.127 Uiso 1 1 calc R . .
Cl7 Cl 0.3035(2) 0.37616(16) 0.33302(13) 0.0962(10) Uani 1 1 d . . .
Cl8 Cl 0.2325(2) 0.27123(16) 0.22846(17) 0.1093(12) Uani 1 1 d . . .
C5S C 0.0170(7) 0.1591(5) 0.1666(5) 0.087(4) Uani 1 1 d . . .
H5S1 H 0.0496 0.1722 0.1391 0.105 Uiso 1 1 calc R . .
H5S2 H 0.0296 0.1972 0.2020 0.105 Uiso 1 1 calc R . .
Cl9 Cl 0.0442(6) 0.0951(2) 0.1843(3) 0.267(5) Uani 1 1 d . . .
Cl10 Cl -0.0788(3) 0.1457(3) 0.13675(17) 0.193(3) Uani 1 1 d . . .
C7S C 0.6229(6) 0.0938(5) 0.1052(5) 0.077(3) Uani 1 1 d . . .
H7S1 H 0.5962 0.1014 0.0710 0.092 Uiso 1 1 calc R . .
H7S2 H 0.6166 0.1265 0.1401 0.092 Uiso 1 1 calc R . .
Cl13 Cl 0.72204(19) 0.10512(14) 0.10165(14) 0.0898(9) Uani 1 1 d . . .
Cl14 Cl 0.5796(2) 0.01365(14) 0.10733(16) 0.0939(10) Uani 1 1 d . . .
C9S C 0.5152(5) 0.4316(5) 0.6137(4) 0.066(3) Uani 1 1 d . . .
H9S1 H 0.4859 0.3877 0.5874 0.079 Uiso 1 1 calc R . .
H9S2 H 0.4936 0.4389 0.6499 0.079 Uiso 1 1 calc R . .
Cl17 Cl 0.61500(18) 0.4345(2) 0.62874(12) 0.1065(13) Uani 1 1 d . . .
Cl18 Cl 0.50560(15) 0.49328(14) 0.58117(11) 0.0697(7) Uani 1 1 d . . .
C10S C 0.4416(8) 0.2183(6) 0.3665(5) 0.099(4) Uani 1 1 d . . .
H10A H 0.4556 0.2171 0.4064 0.119 Uiso 1 1 calc R . .
H10B H 0.4827 0.2073 0.3446 0.119 Uiso 1 1 calc R . .
Cl19 Cl 0.3494(3) 0.1598(2) 0.33274(17) 0.1343(15) Uani 1 1 d . . .
Cl20 Cl 0.4332(3) 0.2986(3) 0.3673(3) 0.168(2) Uani 1 1 d . . .
C11S C 0.6760(5) 0.7287(4) 0.9970(4) 0.054(2) Uani 1 1 d . . .
H11D H 0.7159 0.7073 0.9835 0.081 Uiso 1 1 calc R . .
H11E H 0.6949 0.7576 1.0367 0.081 Uiso 1 1 calc R . .
H11F H 0.6644 0.7548 0.9719 0.081 Uiso 1 1 calc R . .
Cl21 Cl 0.19898(13) 0.52712(11) 0.42963(12) 0.0642(6) Uani 1 1 d . . .
Cl22 Cl 0.03227(14) 0.49957(11) 0.42966(11) 0.0620(6) Uani 1 1 d . . .
N25 N 0.6047(4) 0.6778(3) 0.9954(3) 0.0451(16) Uani 1 1 d . . .
O13 O 0.5801(4) 0.6789(3) 1.0412(3) 0.0591(16) Uani 1 1 d . . .
O14 O 0.5728(4) 0.6388(3) 0.9493(3) 0.075(2) Uani 1 1 d . . .
O1W O 0.5560(2) 0.0050(2) 0.45861(17) 0.0259(9) Uani 1 1 d U . .
H1O1 H 0.5954 0.0229 0.4463 0.031 Uiso 1 1 d R . .
H2O1 H 0.5173 0.0158 0.4449 0.031 Uiso 1 1 d R . .
O2W O 0.3523(3) 0.8045(3) 0.4770(3) 0.0604(18) Uani 1 1 d . . .
H1O2 H 0.3133 0.8172 0.4875 0.072 Uiso 1 1 d R . .
H2O2 H 0.3499 0.7680 0.4836 0.072 Uiso 1 1 d R . .
O3W O 0.6339(3) 0.2472(4) 0.6362(3) 0.074(2) Uani 1 1 d . . .
H1O3 H 0.6025 0.2712 0.6407 0.089 Uiso 1 1 d R . .
H2O3 H 0.6714 0.2641 0.6645 0.089 Uiso 1 1 d R . .

loop_
_atom_site_aniso_label
_atom_site_aniso_U_11
_atom_site_aniso_U_22
_atom_site_aniso_U_33
_atom_site_aniso_U_23
_atom_site_aniso_U_13
_atom_site_aniso_U_12
Co1 0.0178(4) 0.0257(4) 0.0235(4) 0.0060(3) 0.0052(3) 0.0046(3)
Co2 0.0255(5) 0.0205(4) 0.0263(4) 0.0051(3) 0.0040(4) 0.0028(3)
Co3 0.0208(5) 0.0251(4) 0.0252(4) 0.0059(4) 0.0056(3) 0.0044(3)
Co4 0.0206(5) 0.0241(4) 0.0305(5) 0.0090(4) 0.0023(4) 0.0044(3)
S1 0.0261(9) 0.0267(8) 0.0373(9) 0.0138(7) 0.0010(7) 0.0043(7)
S2 0.0246(9) 0.0367(9) 0.0318(9) 0.0001(7) 0.0064(7) 0.0074(7)
S3 0.0186(8) 0.0346(8) 0.0312(9) 0.0063(7) 0.0034(7) 0.0072(7)
S4 0.0329(10) 0.0284(8) 0.0358(9) 0.0081(7) 0.0104(7) 0.0096(7)
S5 0.0244(9) 0.0312(8) 0.0343(9) 0.0058(7) 0.0116(7) 0.0056(7)
S6 0.0405(11) 0.0342(9) 0.0392(10) 0.0116(8) 0.0039(8) 0.0148(8)
S7 0.0545(12) 0.0252(8) 0.0303(9) 0.0048(7) 0.0067(8) 0.0137(8)
S8 0.0233(9) 0.0392(9) 0.0439(10) 0.0156(8) 0.0078(8) 0.0109(7)
B1 0.039(2) 0.064(2) 0.042(2) 0.0150(17) 0.0131(17) 0.0125(17)
B2 0.0233(18) 0.0297(19) 0.0305(18) 0.0119(14) 0.0094(18) 0.0072(14)
B3 0.040(2) 0.061(2) 0.071(2) 0.0174(19) 0.0083(19) 0.0111(18)
B4 0.074(3) 0.067(2) 0.064(2) 0.024(2) 0.027(2) 0.023(2)
B5 0.049(2) 0.0469(19) 0.062(3) 0.014(2) 0.0095(19) 0.0199(17)
B6 0.080(3) 0.071(3) 0.094(3) 0.034(2) 0.029(2) 0.027(2)
B7 0.119(4) 0.082(3) 0.156(5) 0.026(4) 0.047(3) 0.037(3)
B8 0.078(3) 0.143(4) 0.131(4) 0.076(4) 0.021(3) 0.039(3)
F1 0.051(3) 0.073(3) 0.044(2) 0.0046(19) 0.0129(18) 0.004(2)
F2 0.039(2) 0.070(3) 0.046(2) 0.011(2) 0.0140(18) 0.0147(18)
F3 0.045(2) 0.070(3) 0.060(2) 0.025(2) 0.0079(19) 0.014(2)
F4 0.042(2) 0.066(2) 0.046(2) 0.0155(19) 0.0151(18) 0.0076(18)
F5 0.032(2) 0.0399(19) 0.0335(17) 0.0047(15) 0.0054(15) 0.0110(15)
F6 0.0258(18) 0.0356(18) 0.039(2) 0.0096(15) 0.0065(16) 0.0087(14)
F7 0.0262(17) 0.041(2) 0.046(2) 0.0047(17) 0.0050(16) 0.0008(15)
F8 0.042(2) 0.045(2) 0.0393(19) 0.0219(16) 0.0108(17) 0.0130(16)
F9 0.045(2) 0.070(2) 0.078(3) 0.037(2) 0.007(2) 0.013(2)
F10 0.060(3) 0.090(3) 0.078(3) -0.006(2) 0.007(2) 0.007(2)
F11 0.044(2) 0.060(2) 0.083(3) 0.029(2) 0.006(2) 0.0093(19)
F12 0.036(2) 0.052(2) 0.077(3) 0.003(2) 0.0056(19) 0.0116(18)
F13 0.085(3) 0.067(2) 0.066(3) 0.024(2) 0.024(2) 0.028(2)
F14 0.063(3) 0.054(2) 0.059(2) 0.021(2) 0.024(2) 0.012(2)
F15 0.093(3) 0.084(3) 0.062(2) 0.027(2) 0.026(2) 0.032(3)
F16 0.074(3) 0.079(3) 0.091(3) 0.016(3) 0.032(2) 0.018(2)
F19 0.050(2) 0.043(2) 0.051(2) 0.0128(18) 0.0114(18) 0.0193(17)
F21 0.082(3) 0.091(3) 0.106(3) 0.037(3) 0.016(3) 0.019(3)
F22 0.089(4) 0.082(4) 0.094(3) 0.029(3) 0.033(3) 0.018(3)
F22' 0.082(4) 0.074(4) 0.092(3) 0.033(3) 0.028(3) 0.034(3)
F23 0.089(3) 0.072(3) 0.113(4) 0.033(3) 0.033(3) 0.013(2)
F24 0.099(4) 0.079(3) 0.095(3) 0.017(3) 0.022(3) 0.036(3)
F25 0.114(4) 0.081(3) 0.157(6) 0.030(5) 0.052(4) 0.035(3)
F25' 0.114(4) 0.085(3) 0.155(6) 0.028(5) 0.054(4) 0.037(3)
F26 0.113(4) 0.067(3) 0.152(5) 0.036(3) 0.042(4) 0.032(3)
F27 0.139(5) 0.116(4) 0.155(5) 0.025(4) 0.035(4) 0.038(3)
F28 0.088(4) 0.148(4) 0.133(4) 0.070(4) 0.013(3) 0.047(3)
F29 0.134(5) 0.089(3) 0.176(5) 0.003(4) 0.038(4) 0.042(3)
F30 0.078(3) 0.141(5) 0.133(5) 0.081(4) 0.021(4) 0.039(3)
F30' 0.077(4) 0.143(5) 0.131(5) 0.082(4) 0.020(4) 0.039(3)
F31 0.086(4) 0.155(5) 0.131(4) 0.062(4) 0.024(3) 0.024(3)
F32 0.084(4) 0.145(4) 0.144(4) 0.073(4) 0.030(3) 0.030(3)
F20 0.052(3) 0.050(3) 0.062(3) 0.015(3) 0.008(3) 0.026(3)
F17 0.050(3) 0.054(3) 0.066(3) 0.014(3) 0.012(3) 0.019(2)
F18 0.049(3) 0.043(3) 0.064(3) 0.015(3) 0.009(3) 0.020(3)
F20' 0.048(3) 0.043(2) 0.072(4) 0.012(3) 0.012(3) 0.018(2)
F18' 0.049(3) 0.054(3) 0.067(3) 0.021(2) 0.015(2) 0.024(2)
F17' 0.057(3) 0.059(3) 0.067(3) 0.011(3) 0.000(2) 0.021(2)
C8S 0.127(15) 0.058(9) 0.066(10) 0.003(8) 0.078(11) 0.002(9)
Cl15 0.055(2) 0.0468(17) 0.0399(17) 0.0026(13) 0.0044(14) 0.0123(15)
Cl16 0.075(3) 0.063(2) 0.059(2) 0.0167(18) 0.0107(19) 0.0035(19)
N1 0.028(3) 0.023(3) 0.045(4) 0.006(3) -0.009(3) 0.002(2)
N2 0.028(3) 0.026(3) 0.033(3) 0.009(2) 0.005(2) 0.007(2)
N3 0.017(3) 0.022(2) 0.029(3) 0.005(2) 0.005(2) 0.000(2)
N4 0.020(3) 0.025(3) 0.023(3) 0.002(2) -0.003(2) 0.004(2)
N5 0.016(3) 0.026(3) 0.022(3) 0.007(2) -0.001(2) 0.005(2)
N6 0.023(3) 0.025(3) 0.030(3) 0.006(2) 0.008(2) 0.005(2)
N7 0.032(3) 0.028(3) 0.031(3) 0.012(2) 0.013(2) 0.012(2)
N8 0.021(3) 0.019(2) 0.022(3) 0.003(2) 0.003(2) 0.000(2)
N9 0.024(3) 0.021(2) 0.020(3) 0.000(2) 0.001(2) 0.008(2)
N10 0.019(3) 0.028(3) 0.031(3) 0.008(2) 0.005(2) 0.004(2)
N11 0.017(3) 0.032(3) 0.026(3) 0.010(2) 0.009(2) 0.004(2)
N12 0.024(3) 0.037(3) 0.029(3) 0.015(3) 0.004(2) 0.008(2)
N13 0.023(3) 0.028(3) 0.034(3) 0.010(2) -0.003(2) 0.000(2)
N14 0.032(3) 0.023(3) 0.025(3) 0.007(2) 0.004(2) 0.006(2)
N15 0.019(3) 0.023(2) 0.025(3) 0.005(2) 0.003(2) 0.002(2)
N16 0.030(3) 0.021(2) 0.023(3) 0.006(2) 0.004(2) 0.004(2)
N17 0.032(3) 0.020(3) 0.033(3) 0.005(2) 0.015(3) 0.001(2)
N18 0.017(3) 0.030(3) 0.042(3) 0.000(3) 0.002(2) 0.002(2)
N19 0.028(3) 0.034(3) 0.031(3) 0.009(3) 0.012(2) 0.008(2)
N20 0.023(3) 0.023(3) 0.029(3) 0.006(2) 0.003(2) 0.001(2)
N21 0.027(3) 0.024(3) 0.027(3) 0.005(2) 0.004(2) 0.007(2)
N22 0.022(3) 0.018(2) 0.033(3) 0.004(2) 0.004(2) 0.005(2)
N23 0.027(3) 0.027(3) 0.029(3) 0.007(2) 0.003(2) 0.008(2)
N24 0.031(3) 0.044(3) 0.029(3) 0.010(3) 0.007(3) 0.004(3)
O1 0.027(3) 0.029(2) 0.055(3) 0.010(2) -0.001(2) 0.003(2)
O2 0.015(2) 0.030(2) 0.035(3) 0.005(2) 0.0041(19) 0.0026(18)
O3 0.030(3) 0.042(3) 0.026(2) 0.011(2) 0.008(2) 0.018(2)
O4 0.023(2) 0.031(2) 0.033(2) 0.010(2) 0.011(2) 0.0066(19)
O5 0.026(3) 0.038(3) 0.029(2) 0.005(2) 0.006(2) 0.004(2)
O6 0.033(3) 0.041(3) 0.027(2) 0.011(2) 0.005(2) 0.013(2)
O7 0.028(3) 0.025(2) 0.049(3) 0.000(2) 0.007(2) 0.005(2)
O8 0.035(3) 0.038(3) 0.040(3) 0.017(2) 0.013(2) 0.015(2)
O9 0.023(3) 0.045(3) 0.035(3) 0.014(2) 0.005(2) 0.007(2)
O10 0.029(3) 0.037(3) 0.027(2) 0.004(2) 0.002(2) 0.004(2)
O11 0.035(3) 0.025(2) 0.033(3) 0.012(2) 0.006(2) 0.003(2)
O12 0.029(3) 0.033(2) 0.032(3) 0.008(2) -0.001(2) 0.003(2)
C1 0.034(4) 0.032(4) 0.071(6) 0.023(4) -0.010(4) -0.002(3)
C2 0.062(6) 0.034(4) 0.075(6) 0.028(4) -0.005(5) -0.002(4)
C3 0.041(5) 0.046(5) 0.072(6) 0.030(5) -0.014(4) -0.018(4)
C4 0.023(4) 0.033(4) 0.051(5) 0.011(3) -0.009(3) -0.007(3)
C5 0.027(4) 0.027(3) 0.037(4) 0.010(3) -0.002(3) -0.001(3)
C6 0.024(3) 0.024(3) 0.034(4) 0.006(3) 0.001(3) 0.001(3)
C7 0.027(4) 0.035(4) 0.038(4) 0.014(3) -0.001(3) 0.002(3)
C8 0.025(4) 0.036(4) 0.042(4) 0.014(3) -0.007(3) 0.002(3)
C9 0.017(3) 0.035(4) 0.046(4) 0.020(3) 0.001(3) 0.004(3)
C10 0.021(3) 0.023(3) 0.032(3) 0.008(3) 0.001(3) 0.001(3)
C11 0.017(3) 0.024(3) 0.036(4) 0.008(3) 0.007(3) 0.004(2)
C12 0.027(4) 0.025(3) 0.039(4) 0.010(3) 0.008(3) 0.004(3)
C13 0.017(3) 0.029(3) 0.034(4) 0.006(3) 0.004(3) 0.010(3)
C14 0.018(3) 0.024(3) 0.028(3) 0.003(3) 0.003(3) 0.007(2)
C15 0.024(3) 0.022(3) 0.029(3) 0.009(3) 0.002(3) 0.001(3)
C16 0.017(3) 0.024(3) 0.034(4) 0.002(3) 0.006(3) 0.002(2)
C17 0.023(3) 0.028(3) 0.032(4) 0.006(3) 0.002(3) 0.008(3)
C18 0.028(4) 0.032(3) 0.025(3) 0.003(3) -0.001(3) 0.008(3)
C19 0.020(3) 0.023(3) 0.037(4) 0.004(3) 0.001(3) 0.005(3)
C20 0.035(4) 0.043(4) 0.027(4) 0.013(3) 0.004(3) 0.007(3)
C21 0.023(3) 0.026(3) 0.029(3) 0.006(3) -0.003(3) 0.004(3)
C22 0.025(4) 0.031(3) 0.040(4) 0.001(3) 0.000(3) 0.005(3)
C23 0.019(3) 0.029(3) 0.025(3) 0.010(3) 0.004(3) 0.008(3)
C24 0.022(3) 0.032(3) 0.026(3) 0.012(3) 0.005(3) 0.008(3)
C25 0.024(4) 0.040(4) 0.030(4) 0.008(3) 0.006(3) 0.012(3)
C26 0.024(4) 0.034(3) 0.037(4) 0.010(3) 0.013(3) 0.006(3)
C27 0.023(4) 0.035(4) 0.037(4) 0.014(3) 0.006(3) 0.000(3)
C28 0.022(3) 0.034(3) 0.026(3) 0.008(3) 0.004(3) 0.011(3)
C29 0.020(3) 0.026(3) 0.033(3) 0.009(3) 0.006(3) 0.003(3)
C30 0.021(3) 0.041(4) 0.035(4) 0.005(3) 0.003(3) 0.012(3)
C31 0.031(4) 0.044(4) 0.033(4) 0.004(3) -0.003(3) 0.011(3)
C32 0.038(4) 0.043(4) 0.032(4) 0.000(3) 0.007(3) 0.008(3)
C33 0.032(4) 0.031(3) 0.036(4) 0.005(3) 0.011(3) 0.010(3)
C34 0.030(4) 0.047(4) 0.046(4) 0.022(4) 0.000(3) 0.012(3)
C35 0.038(4) 0.053(5) 0.036(4) 0.013(4) 0.002(3) 0.016(4)
C36 0.050(5) 0.043(4) 0.031(4) 0.011(3) 0.003(3) 0.017(4)
C37 0.040(4) 0.041(4) 0.035(4) 0.016(3) 0.006(3) 0.017(3)
C38 0.035(4) 0.023(3) 0.036(4) 0.009(3) 0.013(3) 0.009(3)
C39 0.027(4) 0.026(3) 0.029(3) 0.009(3) 0.008(3) 0.005(3)
C40 0.033(4) 0.037(4) 0.039(4) 0.017(3) 0.015(3) 0.002(3)
C41 0.029(4) 0.036(4) 0.043(4) 0.012(3) 0.017(3) 0.004(3)
C42 0.027(4) 0.033(3) 0.028(3) 0.005(3) 0.013(3) 0.004(3)
C43 0.020(3) 0.023(3) 0.023(3) 0.000(3) 0.004(3) 0.004(2)
C44 0.013(3) 0.026(3) 0.028(3) 0.003(3) 0.003(2) 0.001(2)
C45 0.036(4) 0.030(3) 0.027(3) 0.003(3) 0.000(3) 0.009(3)
C46 0.026(3) 0.026(3) 0.022(3) 0.004(3) 0.005(3) 0.011(3)
C47 0.024(3) 0.025(3) 0.028(3) 0.012(3) 0.001(3) 0.008(3)
C48 0.021(3) 0.028(3) 0.028(3) 0.012(3) 0.000(3) 0.005(3)
C49 0.022(3) 0.033(3) 0.029(3) 0.013(3) 0.007(3) 0.013(3)
C50 0.022(3) 0.029(3) 0.032(4) 0.010(3) 0.001(3) 0.002(3)
C51 0.021(3) 0.034(3) 0.027(3) 0.016(3) 0.001(3) 0.005(3)
C52 0.029(4) 0.030(3) 0.025(3) 0.006(3) 0.002(3) 0.011(3)
C53 0.036(4) 0.029(3) 0.045(4) 0.010(3) 0.008(3) -0.004(3)
C54 0.020(3) 0.027(3) 0.025(3) 0.005(3) 0.003(3) 0.005(3)
C55 0.034(4) 0.030(3) 0.030(4) 0.010(3) 0.009(3) 0.003(3)
C56 0.016(3) 0.033(3) 0.026(3) 0.010(3) 0.002(3) 0.006(3)
C57 0.025(3) 0.032(3) 0.020(3) 0.005(3) 0.008(3) 0.006(3)
C58 0.036(4) 0.036(4) 0.035(4) 0.006(3) 0.011(3) 0.015(3)
C59 0.044(5) 0.043(4) 0.031(4) 0.007(3) 0.013(3) 0.014(3)
C60 0.042(4) 0.044(4) 0.023(3) 0.013(3) 0.011(3) 0.013(3)
C61 0.024(4) 0.032(3) 0.032(4) 0.007(3) 0.007(3) 0.007(3)
C62 0.025(4) 0.037(4) 0.028(3) 0.012(3) 0.008(3) 0.011(3)
C63 0.043(5) 0.050(4) 0.030(4) 0.019(3) 0.011(3) 0.017(4)
C64 0.047(5) 0.044(4) 0.031(4) 0.015(3) 0.011(3) 0.001(4)
C65 0.051(5) 0.038(4) 0.051(5) 0.016(4) 0.009(4) 0.009(4)
C66 0.043(4) 0.032(3) 0.029(4) 0.008(3) 0.002(3) 0.015(3)
C67 0.022(4) 0.039(4) 0.061(5) 0.018(4) 0.007(3) 0.004(3)
C68 0.022(4) 0.042(4) 0.060(5) 0.018(4) -0.006(4) 0.003(3)
C69 0.044(5) 0.036(4) 0.056(5) 0.021(4) -0.013(4) -0.008(4)
C70 0.030(4) 0.030(3) 0.037(4) 0.007(3) -0.001(3) -0.004(3)
C71 0.031(4) 0.025(3) 0.034(4) 0.014(3) 0.004(3) -0.001(3)
C72 0.025(4) 0.028(3) 0.030(3) 0.009(3) 0.003(3) 0.000(3)
C73 0.038(4) 0.031(4) 0.042(4) 0.008(3) 0.012(3) 0.001(3)
C74 0.049(5) 0.032(4) 0.043(4) 0.000(3) 0.011(4) 0.012(3)
C75 0.036(4) 0.028(3) 0.035(4) 0.000(3) 0.009(3) 0.009(3)
C76 0.019(3) 0.029(3) 0.025(3) 0.007(3) 0.004(3) 0.006(3)
C77 0.025(3) 0.031(3) 0.029(3) 0.013(3) 0.008(3) 0.005(3)
C78 0.023(3) 0.026(3) 0.040(4) 0.012(3) 0.005(3) 0.003(3)
C79 0.013(3) 0.029(3) 0.030(3) 0.008(3) 0.004(3) 0.000(2)
C80 0.016(3) 0.029(3) 0.032(4) 0.009(3) 0.005(3) 0.002(3)
C81 0.024(3) 0.035(3) 0.027(3) 0.010(3) 0.006(3) 0.011(3)
C82 0.015(3) 0.032(3) 0.033(4) 0.012(3) -0.004(3) -0.002(3)
C83 0.027(4) 0.033(3) 0.027(3) 0.005(3) 0.005(3) 0.007(3)
C84 0.028(4) 0.031(3) 0.028(3) 0.009(3) 0.006(3) 0.007(3)
C85 0.019(3) 0.032(3) 0.038(4) 0.012(3) 0.004(3) 0.003(3)
C86 0.045(5) 0.039(4) 0.027(4) 0.011(3) 0.002(3) 0.002(3)
C87 0.024(3) 0.026(3) 0.029(3) -0.001(3) 0.005(3) 0.006(3)
C88 0.034(4) 0.031(3) 0.030(4) 0.005(3) -0.002(3) 0.010(3)
C89 0.033(4) 0.029(3) 0.026(3) 0.004(3) 0.009(3) 0.015(3)
C90 0.035(4) 0.027(3) 0.030(4) 0.007(3) 0.009(3) 0.009(3)
C91 0.052(5) 0.024(3) 0.043(4) 0.013(3) 0.016(4) 0.006(3)
C92 0.083(7) 0.032(4) 0.053(5) 0.021(4) 0.022(5) 0.015(4)
C93 0.047(5) 0.019(3) 0.056(5) 0.001(3) 0.018(4) -0.002(3)
C94 0.033(4) 0.032(4) 0.043(4) 0.008(3) 0.018(3) 0.006(3)
C95 0.021(3) 0.027(3) 0.045(4) 0.007(3) 0.008(3) 0.001(3)
C96 0.029(4) 0.028(3) 0.052(5) -0.003(3) 0.002(3) 0.001(3)
C97 0.035(5) 0.044(5) 0.060(5) -0.012(4) -0.002(4) 0.005(4)
C98 0.034(5) 0.068(6) 0.054(5) 0.007(5) -0.007(4) 0.015(4)
C99 0.030(4) 0.044(4) 0.049(5) 0.012(4) -0.001(3) 0.011(3)
C100 0.049(5) 0.039(4) 0.040(4) 0.007(3) 0.009(4) 0.012(4)
C101 0.054(5) 0.047(5) 0.042(5) -0.003(4) 0.001(4) 0.014(4)
C102 0.056(5) 0.060(5) 0.027(4) -0.001(4) -0.001(4) 0.021(4)
C103 0.043(5) 0.045(4) 0.037(4) 0.013(3) 0.008(3) 0.015(4)
C104 0.026(4) 0.034(3) 0.027(3) 0.007(3) 0.009(3) 0.005(3)
C105 0.027(4) 0.027(3) 0.032(4) 0.007(3) 0.005(3) 0.007(3)
C106 0.033(4) 0.049(4) 0.038(4) 0.021(4) 0.011(3) 0.007(3)
C107 0.045(5) 0.024(3) 0.046(4) 0.017(3) 0.003(4) 0.003(3)
C108 0.033(4) 0.024(3) 0.042(4) 0.008(3) 0.001(3) 0.005(3)
C109 0.024(3) 0.026(3) 0.030(3) 0.008(3) 0.005(3) 0.004(3)
C110 0.023(3) 0.021(3) 0.033(4) 0.000(3) 0.005(3) 0.007(3)
C111 0.046(4) 0.027(3) 0.026(3) 0.006(3) -0.004(3) 0.005(3)
C112 0.027(4) 0.034(3) 0.017(3) 0.010(3) 0.004(3) 0.007(3)
C113 0.025(4) 0.026(3) 0.029(3) 0.005(3) 0.007(3) 0.007(3)
C114 0.024(3) 0.021(3) 0.027(3) 0.003(3) 0.004(3) 0.002(2)
C115 0.027(4) 0.029(3) 0.026(3) 0.008(3) 0.007(3) 0.010(3)
C116 0.030(4) 0.027(3) 0.033(4) 0.012(3) 0.007(3) 0.002(3)
C117 0.028(4) 0.034(4) 0.037(4) 0.007(3) 0.007(3) 0.001(3)
C118 0.034(4) 0.030(3) 0.027(3) 0.001(3) 0.002(3) 0.008(3)
C119 0.038(4) 0.034(4) 0.045(4) 0.007(3) -0.005(4) -0.008(3)
C120 0.024(3) 0.029(3) 0.033(4) 0.011(3) 0.007(3) 0.008(3)
C121 0.028(4) 0.039(4) 0.037(4) 0.015(3) 0.008(3) 0.006(3)
C122 0.022(3) 0.028(3) 0.040(4) 0.014(3) 0.003(3) 0.009(3)
C123 0.032(4) 0.028(3) 0.031(4) 0.011(3) 0.007(3) 0.010(3)
C124 0.027(4) 0.038(4) 0.054(5) 0.018(4) 0.004(3) 0.015(3)
C125 0.038(4) 0.044(4) 0.035(4) 0.012(3) -0.007(3) 0.018(3)
C126 0.047(5) 0.044(4) 0.040(4) 0.021(4) 0.006(4) 0.019(4)
C127 0.037(4) 0.028(3) 0.036(4) 0.010(3) 0.006(3) 0.011(3)
C128 0.041(4) 0.031(4) 0.041(4) 0.014(3) 0.007(3) 0.001(3)
C129 0.047(5) 0.041(4) 0.061(5) 0.023(4) 0.016(4) 0.002(4)
C130 0.088(8) 0.048(5) 0.048(5) 0.014(4) 0.017(5) -0.028(5)
C131 0.045(5) 0.074(6) 0.059(6) 0.031(5) 0.010(4) -0.010(5)
C132 0.024(4) 0.072(6) 0.047(5) 0.016(4) -0.001(3) 0.001(4)
C133 0.049(5) 0.052(5) 0.047(5) 0.020(4) -0.004(4) -0.004(4)
C2S1 0.157(13) 0.157(13) 0.157(13) 0.047(4) 0.027(2) 0.042(4)
C2S2 0.057(5) 0.057(5) 0.058(5) 0.0168(17) 0.0097(13) 0.0153(16)
Cl3 0.108(3) 0.083(2) 0.116(3) 0.0333(19) 0.027(2) 0.0265(18)
Cl4 0.151(4) 0.114(3) 0.144(4) 0.044(3) 0.036(3) 0.031(3)
C3S 0.045(5) 0.043(4) 0.058(5) 0.012(4) 0.015(4) 0.015(4)
Cl5 0.096(2) 0.111(2) 0.165(3) 0.102(3) 0.069(2) 0.0562(19)
Cl6 0.0702(19) 0.154(3) 0.0641(17) 0.0363(19) 0.0075(14) 0.0420(19)
C4S 0.074(9) 0.130(12) 0.153(14) 0.076(11) 0.032(9) 0.058(8)
Cl7 0.130(3) 0.084(2) 0.0712(18) 0.0201(16) 0.0051(18) 0.031(2)
Cl8 0.089(2) 0.081(2) 0.125(3) -0.009(2) 0.002(2) 0.0125(17)
C5S 0.117(10) 0.056(6) 0.062(7) -0.003(5) 0.015(7) -0.006(6)
Cl9 0.528(14) 0.094(3) 0.277(8) 0.109(4) 0.242(9) 0.134(5)
Cl10 0.159(4) 0.256(6) 0.076(2) 0.058(3) -0.014(3) -0.113(4)
C7S 0.080(8) 0.063(6) 0.081(8) 0.008(6) -0.007(6) 0.031(6)
Cl13 0.085(2) 0.0697(17) 0.095(2) 0.0055(16) -0.0093(17) 0.0155(15)
Cl14 0.098(2) 0.0678(17) 0.120(3) 0.0224(17) 0.028(2) 0.0319(16)
C9S 0.047(6) 0.102(8) 0.042(5) 0.014(5) 0.009(4) 0.017(5)
Cl17 0.0666(19) 0.213(4) 0.0519(15) 0.045(2) 0.0115(13) 0.053(2)
Cl18 0.0565(15) 0.0865(17) 0.0664(15) 0.0142(14) 0.0237(12) 0.0246(13)
C10S 0.141(13) 0.112(10) 0.076(8) 0.044(8) 0.056(8) 0.062(9)
Cl19 0.122(3) 0.170(4) 0.092(3) 0.000(3) 0.017(2) 0.048(3)
Cl20 0.135(4) 0.186(5) 0.223(6) 0.123(5) 0.019(4) 0.053(4)
C11S 0.037(5) 0.039(4) 0.080(6) 0.014(4) 0.018(4) 0.001(4)
Cl21 0.0452(13) 0.0567(13) 0.0845(17) 0.0185(12) -0.0133(12) 0.0153(10)
Cl22 0.0539(14) 0.0454(11) 0.0775(16) 0.0103(11) 0.0166(12) 0.0029(10)
N25 0.034(4) 0.039(4) 0.060(5) 0.012(3) 0.006(3) 0.010(3)
O13 0.050(4) 0.072(4) 0.056(4) 0.026(3) 0.008(3) 0.008(3)
O14 0.055(4) 0.063(4) 0.074(5) -0.011(4) 0.016(4) -0.012(3)
O1W 0.0230(13) 0.0317(12) 0.0225(12) 0.0111(9) 0.0040(9) 0.0030(9)
O2W 0.029(3) 0.093(4) 0.106(5) 0.082(4) 0.025(3) 0.038(3)
O3W 0.021(3) 0.129(6) 0.084(5) 0.056(5) 0.001(3) 0.018(3)

loop_
_atom_type_symbol
_atom_type_description
_atom_type_scat_dispersion_real
_atom_type_scat_dispersion_imag
_atom_type_scat_source
C C 0.0033 0.0016 'International Tables Vol C Tables 4.2.6.8 and 6.1.1.4'
H H 0.0000 0.0000 'International Tables Vol C Tables 4.2.6.8 and 6.1.1.4'
B B 0.0013 0.0007 'International Tables Vol C Tables 4.2.6.8 and 6.1.1.4'
N N 0.0061 0.0033 'International Tables Vol C Tables 4.2.6.8 and 6.1.1.4'
O O 0.0106 0.0060 'International Tables Vol C Tables 4.2.6.8 and 6.1.1.4'
F F 0.0171 0.0103 'International Tables Vol C Tables 4.2.6.8 and 6.1.1.4'
S S 0.1246 0.1234 'International Tables Vol C Tables 4.2.6.8 and 6.1.1.4'
Cl Cl 0.1484 0.1585 'International Tables Vol C Tables 4.2.6.8 and 6.1.1.4'
Co Co 0.3494 0.9721 'International Tables Vol C Tables 4.2.6.8 and 6.1.1.4'

loop_
_geom_angle_atom_site_label_1
_geom_angle_atom_site_label_2
_geom_angle_atom_site_label_3
_geom_angle
O3 Co1 O2 109.22(19)
O3 Co1 N8 82.90(19)
O2 Co1 N8 89.68(17)
O3 Co1 N5 89.46(19)
O2 Co1 N5 82.09(18)
N8 Co1 N5 166.30(19)
O3 Co1 N9 151.7(2)
O2 Co1 N9 90.33(18)
N8 Co1 N9 76.8(2)
N5 Co1 N9 114.01(19)
O3 Co1 N4 89.08(19)
O2 Co1 N4 152.1(2)
N8 Co1 N4 114.01(19)
N5 Co1 N4 77.06(19)
N9 Co1 N4 81.58(18)
O7 Co2 O6 113.4(2)
O7 Co2 N20 88.2(2)
O6 Co2 N20 81.9(2)
O7 Co2 N17 81.7(2)
O6 Co2 N17 89.19(19)
N20 Co2 N17 162.7(2)
O7 Co2 N21 87.31(19)
O6 Co2 N21 150.5(2)
N20 Co2 N21 77.8(2)
N17 Co2 N21 115.4(2)
O7 Co2 N16 150.3(2)
O6 Co2 N16 87.77(19)
N20 Co2 N16 116.4(2)
N17 Co2 N16 77.8(2)
N21 Co2 N16 82.4(2)
O5 Co3 O4 90.83(18)
O5 Co3 N11 83.20(19)
O4 Co3 N11 80.46(19)
O5 Co3 N14 84.8(2)
O4 Co3 N14 92.60(19)
N11 Co3 N14 166.0(2)
O5 Co3 N10 112.9(2)
O4 Co3 N10 145.43(19)
N11 Co3 N10 78.0(2)
N14 Co3 N10 113.5(2)
O5 Co3 N15 162.08(19)
O4 Co3 N15 83.45(18)
N11 Co3 N15 112.37(19)
N14 Co3 N15 78.6(2)
N10 Co3 N15 80.19(19)
O1 Co4 O8 115.9(2)
O1 Co4 N23 88.1(2)
O8 Co4 N23 80.8(2)
O1 Co4 N2 80.8(2)
O8 Co4 N2 89.4(2)
N23 Co4 N2 160.3(2)
O1 Co4 N3 147.8(2)
O8 Co4 N3 87.21(19)
N23 Co4 N3 118.9(2)
N2 Co4 N3 77.2(2)
O1 Co4 N22 88.24(19)
O8 Co4 N22 146.3(2)
N23 Co4 N22 76.7(2)
N2 Co4 N22 118.9(2)
N3 Co4 N22 82.19(19)
C11 S1 C12 89.4(3)
C23 S2 C22 89.3(3)
C44 S3 C45 89.0(3)
C56 S4 C55 89.8(3)
C77 S5 C78 89.0(3)
C89 S6 C88 88.7(3)
C111 S7 C110 89.0(3)
C122 S8 C121 89.9(3)
F3 B1 F1 112.0(8)
F3 B1 F2 109.7(7)
F1 B1 F2 109.6(7)
F3 B1 F4 109.9(7)
F1 B1 F4 108.8(7)
F2 B1 F4 106.8(7)
F6 B2 F8 112.8(5)
F6 B2 F7 109.6(5)
F8 B2 F7 110.4(6)
F6 B2 F5 108.0(6)
F8 B2 F5 109.5(5)
F7 B2 F5 106.4(5)
F9 B3 F12 111.8(8)
F9 B3 F10 109.7(9)
F12 B3 F10 110.2(8)
F9 B3 F11 109.2(8)
F12 B3 F11 108.2(9)
F10 B3 F11 107.6(8)
F13 B4 F14 111.3(9)
F13 B4 F15 112.4(9)
F14 B4 F15 108.8(10)
F13 B4 F16 107.6(10)
F14 B4 F16 109.5(9)
F15 B4 F16 107.1(9)
F20' B5 F17' 122.4(9)
F20' B5 F17 130.6(10)
F17' B5 F17 51.6(8)
F20' B5 F19 111.0(8)
F17' B5 F19 115.2(8)
F17 B5 F19 113.7(9)
F20' B5 F20 79.6(8)
F17' B5 F20 55.1(7)
F17 B5 F20 105.1(11)
F19 B5 F20 107.9(8)
F20' B5 F18 28.0(7)
F17' B5 F18 129.6(10)
F17 B5 F18 110.1(11)
F19 B5 F18 115.0(9)
F20 B5 F18 104.1(10)
F20' B5 F18' 102.1(8)
F17' B5 F18' 100.5(7)
F17 B5 F18' 49.4(8)
F19 B5 F18' 101.5(7)
F20 B5 F18' 147.8(9)
F18 B5 F18' 74.1(8)
F24 B6 F23 113.1(11)
F24 B6 F22' 101.5(11)
F23 B6 F22' 119.9(13)
F24 B6 F22 126.5(13)
F23 B6 F22 113.3(12)
F22' B6 F22 30.0(8)
F24 B6 F21 104.2(11)
F23 B6 F21 104.9(10)
F22' B6 F21 112.4(12)
F22 B6 F21 88.3(11)
F25' B7 F26 127.1(19)
F25' B7 F25 23.7(17)
F26 B7 F25 110.5(19)
F25' B7 F29 114(2)
F26 B7 F29 116.2(16)
F25 B7 F29 119.9(19)
F25' B7 F27 96.1(18)
F26 B7 F27 93.6(14)
F25 B7 F27 116.3(19)
F29 B7 F27 96.7(15)
F30 B8 F31 103.7(16)
F30 B8 F30' 26.2(13)
F31 B8 F30' 125.5(17)
F30 B8 F28 124(2)
F31 B8 F28 110.3(14)
F30' B8 F28 99.1(17)
F30 B8 F32 106.0(16)
F31 B8 F32 105.8(16)
F30' B8 F32 108.6(16)
F28 B8 F32 106.1(13)
Cl15 C8S Cl16 129.2(12)
Cl15 C8S H8SA 105.0
Cl16 C8S H8SA 105.0
Cl15 C8S H8SB 105.0
Cl16 C8S H8SB 105.0
H8SA C8S H8SB 105.8
C5 N1 C1 122.1(6)
C5 N1 O1 121.6(6)
C1 N1 O1 116.2(6)
C6 N2 C10 118.5(6)
C6 N2 Co4 125.7(4)
C10 N2 Co4 115.7(4)
C11 N3 C13 110.4(5)
C11 N3 Co4 112.1(4)
C13 N3 Co4 135.1(4)
C23 N4 C21 110.1(5)
C23 N4 Co1 112.8(4)
C21 N4 Co1 137.1(4)
C28 N5 C24 117.8(5)
C28 N5 Co1 126.2(4)
C24 N5 Co1 115.3(4)
C33 N6 O2 117.8(5)
C33 N6 C29 120.9(6)
O2 N6 C29 121.3(5)
O3 N7 C34 116.5(5)
O3 N7 C38 122.6(6)
C34 N7 C38 120.9(6)
C39 N8 C43 118.4(5)
C39 N8 Co1 125.7(4)
C43 N8 Co1 115.8(4)
C44 N9 C46 111.1(5)
C44 N9 Co1 113.2(4)
C46 N9 Co1 134.1(4)
C56 N10 C54 111.2(5)
C56 N10 Co3 111.9(4)
C54 N10 Co3 135.8(4)
C61 N11 C57 118.1(5)
C61 N11 Co3 125.9(4)
C57 N11 Co3 116.0(4)
O4 N12 C66 118.1(5)
O4 N12 C62 121.7(5)
C66 N12 C62 120.2(6)
C67 N13 O5 116.5(6)
C67 N13 C71 121.2(6)
O5 N13 C71 122.1(5)
C76 N14 C72 119.0(6)
C76 N14 Co3 113.3(4)
C72 N14 Co3 125.4(4)
C77 N15 C79 111.0(5)
C77 N15 Co3 108.7(4)
C79 N15 Co3 138.2(4)
C89 N16 C87 110.0(6)
C89 N16 Co2 112.6(4)
C87 N16 Co2 136.9(4)
C94 N17 C90 119.5(6)
C94 N17 Co2 125.2(5)
C90 N17 Co2 115.2(4)
O7 N18 C99 116.1(6)
O7 N18 C95 121.5(6)
C99 N18 C95 122.4(6)
O6 N19 C100 116.9(6)
O6 N19 C104 123.1(5)
C100 N19 C104 119.9(6)
C109 N20 C105 118.7(5)
C109 N20 Co2 115.4(4)
C105 N20 Co2 125.9(4)
C110 N21 C112 111.3(5)
C110 N21 Co2 111.9(4)
C112 N21 Co2 136.4(4)
C122 N22 C120 111.0(5)
C122 N22 Co4 110.8(4)
C120 N22 Co4 137.2(4)
C123 N23 C127 118.8(6)
C123 N23 Co4 116.7(4)
C127 N23 Co4 124.3(5)
O8 N24 C132 117.4(6)
O8 N24 C128 121.2(6)
C132 N24 C128 121.4(7)
N1 O1 Co4 114.4(4)
N6 O2 Co1 119.2(3)
N7 O3 Co1 118.6(4)
N12 O4 Co3 112.9(4)
N13 O5 Co3 125.2(4)
N19 O6 Co2 115.8(4)
N18 O7 Co2 116.3(4)
N24 O8 Co4 115.0(4)
C15 O9 H9 109.5
C48 O10 H10 109.5
C81 O11 H11 109.5
C114 O12 H12 109.5
N1 C1 C2 120.3(7)
N1 C1 H1 119.9
C2 C1 H1 119.9
C1 C2 C3 119.1(8)
C1 C2 H2 120.5
C3 C2 H2 120.5
C4 C3 C2 118.3(8)
C4 C3 H3 120.8
C2 C3 H3 120.8
C3 C4 C5 121.5(7)
C3 C4 H4 119.3
C5 C4 H4 119.3
N1 C5 C4 118.6(6)
N1 C5 C6 120.9(6)
C4 C5 C6 120.4(6)
N2 C6 C7 122.4(6)
N2 C6 C5 117.9(6)
C7 C6 C5 119.5(6)
C8 C7 C6 118.6(6)
C8 C7 H7 120.7
C6 C7 H7 120.7
C9 C8 C7 120.0(7)
C9 C8 H8 120.0
C7 C8 H8 120.0
C8 C9 C10 119.1(6)
C8 C9 H9A 120.4
C10 C9 H9A 120.4
N2 C10 C9 121.3(6)
N2 C10 C11 113.0(6)
C9 C10 C11 125.7(6)
N3 C11 C10 121.0(6)
N3 C11 S1 114.9(4)
C10 C11 S1 123.9(5)
C13 C12 S1 111.3(5)
C13 C12 H12A 124.3
S1 C12 H12A 124.3
C12 C13 N3 114.0(6)
C12 C13 C14 126.5(6)
N3 C13 C14 119.4(6)
C15 C14 C19 118.7(6)
C15 C14 C13 120.6(6)
C19 C14 C13 120.6(6)
O9 C15 C14 119.1(6)
O9 C15 C16 121.7(6)
C14 C15 C16 119.1(6)
C17 C16 C15 120.5(6)
C17 C16 C21 120.6(6)
C15 C16 C21 118.8(6)
C16 C17 C18 120.7(6)
C16 C17 H17 119.6
C18 C17 H17 119.6
C19 C18 C17 118.6(6)
C19 C18 C20 120.4(6)
C17 C18 C20 120.9(6)
C18 C19 C14 122.2(6)
C18 C19 H19 118.9
C14 C19 H19 118.9
C18 C20 H20A 109.5
C18 C20 H20B 109.5
H20A C20 H20B 109.5
C18 C20 H20C 109.5
H20A C20 H20C 109.5
H20B C20 H20C 109.5
C22 C21 N4 113.6(6)
C22 C21 C16 124.8(6)
N4 C21 C16 121.6(6)
C21 C22 S2 111.3(5)
C21 C22 H22 124.4
S2 C22 H22 124.4
N4 C23 C24 120.0(6)
N4 C23 S2 115.7(5)
C24 C23 S2 124.3(5)
N5 C24 C25 124.2(6)
N5 C24 C23 114.2(5)
C25 C24 C23 121.6(6)
C24 C25 C26 117.3(6)
C24 C25 H25 121.3
C26 C25 H25 121.3
C27 C26 C25 118.8(6)
C27 C26 H26 120.6
C25 C26 H26 120.6
C26 C27 C28 119.2(6)
C26 C27 H27 120.4
C28 C27 H27 120.4
N5 C28 C27 122.6(6)
N5 C28 C29 118.5(6)
C27 C28 C29 118.4(6)
N6 C29 C30 117.6(6)
N6 C29 C28 121.8(6)
C30 C29 C28 120.6(6)
C31 C30 C29 123.1(6)
C31 C30 H30 118.5
C29 C30 H30 118.5
C30 C31 C32 117.1(7)
C30 C31 H31 121.4
C32 C31 H31 121.4
C33 C32 C31 118.4(7)
C33 C32 H32 120.8
C31 C32 H32 120.8
N6 C33 C32 122.8(7)
N6 C33 H33 118.6
C32 C33 H33 118.6
N7 C34 C35 122.1(7)
N7 C34 H34 118.9
C35 C34 H34 118.9
C34 C35 C36 118.6(7)
C34 C35 H35 120.7
C36 C35 H35 120.7
C35 C36 C37 118.7(7)
C35 C36 H36 120.6
C37 C36 H36 120.6
C38 C37 C36 122.0(7)
C38 C37 H37 119.0
C36 C37 H37 119.0
N7 C38 C37 117.4(7)
N7 C38 C39 122.0(6)
C37 C38 C39 120.4(6)
N8 C39 C40 121.5(6)
N8 C39 C38 119.7(6)
C40 C39 C38 118.5(6)
C41 C40 C39 118.7(7)
C41 C40 H40 120.7
C39 C40 H40 120.7
C40 C41 C42 120.5(6)
C40 C41 H41 119.8
C42 C41 H41 119.8
C43 C42 C41 116.8(7)
C43 C42 H42 121.6
C41 C42 H42 121.6
N8 C43 C42 124.1(6)
N8 C43 C44 113.4(5)
C42 C43 C44 122.4(6)
N9 C44 C43 120.4(6)
N9 C44 S3 115.4(5)
C43 C44 S3 124.1(5)
C46 C45 S3 110.8(5)
C46 C45 H45 124.6
S3 C45 H45 124.6
C45 C46 N9 113.7(6)
C45 C46 C47 123.7(6)
N9 C46 C47 122.5(6)
C48 C47 C52 119.6(6)
C48 C47 C46 122.2(6)
C52 C47 C46 118.2(6)
O10 C48 C47 118.0(6)
O10 C48 C49 122.2(6)
C47 C48 C49 119.8(6)
C48 C49 C50 119.0(6)
C48 C49 C54 120.7(6)
C50 C49 C54 120.2(6)
C51 C50 C49 122.1(6)
C51 C50 H50 118.9
C49 C50 H50 118.9
C52 C51 C50 117.4(6)
C52 C51 C53 120.6(6)
C50 C51 C53 122.0(6)
C51 C52 C47 121.9(6)
C51 C52 H52 119.0
C47 C52 H52 119.0
C51 C53 H53A 109.5
C51 C53 H53B 109.5
H53A C53 H53B 109.5
C51 C53 H53C 109.5
H53A C53 H53C 109.5
H53B C53 H53C 109.5
C55 C54 N10 113.1(6)
C55 C54 C49 125.7(6)
N10 C54 C49 121.2(5)
C54 C55 S4 111.4(5)
C54 C55 H55 124.3
S4 C55 H55 124.3
N10 C56 C57 120.8(6)
N10 C56 S4 114.5(5)
C57 C56 S4 124.5(5)
N11 C57 C58 123.6(6)
N11 C57 C56 113.1(5)
C58 C57 C56 123.2(6)
C57 C58 C59 117.7(6)
C57 C58 H58 121.1
C59 C58 H58 121.1
C60 C59 C58 118.7(7)
C60 C59 H59 120.7
C58 C59 H59 120.7
C59 C60 C61 120.5(6)
C59 C60 H60 119.8
C61 C60 H60 119.8
N11 C61 C60 121.4(6)
N11 C61 C62 117.4(6)
C60 C61 C62 120.9(6)
N12 C62 C63 118.5(6)
N12 C62 C61 120.6(6)
C63 C62 C61 120.9(6)
C64 C63 C62 121.3(7)
C64 C63 H63 119.4
C62 C63 H63 119.4
C63 C64 C65 118.6(7)
C63 C64 H64 120.7
C65 C64 H64 120.7
C66 C65 C64 119.5(7)
C66 C65 H65 120.3
C64 C65 H65 120.3
N12 C66 C65 121.8(7)
N12 C66 H66 119.1
C65 C66 H66 119.1
N13 C67 C68 120.8(8)
N13 C67 H67 119.6
C68 C67 H67 119.6
C69 C68 C67 120.4(7)
C69 C68 H68 119.8
C67 C68 H68 119.8
C68 C69 C70 119.4(7)
C68 C69 H69 120.3
C70 C69 H69 120.3
C69 C70 C71 121.0(7)
C69 C70 H70 119.5
C71 C70 H70 119.5
N13 C71 C70 117.0(6)
N13 C71 C72 122.1(6)
C70 C71 C72 120.8(6)
N14 C72 C73 121.1(6)
N14 C72 C71 120.7(6)
C73 C72 C71 118.0(6)
C72 C73 C74 119.5(7)
C72 C73 H73 120.2
C74 C73 H73 120.2
C75 C74 C73 119.2(7)
C75 C74 H74 120.4
C73 C74 H74 120.4
C74 C75 C76 118.1(7)
C74 C75 H75 121.0
C76 C75 H75 121.0
N14 C76 C75 123.0(6)
N14 C76 C77 114.4(5)
C75 C76 C77 122.6(6)
N15 C77 C76 121.6(6)
N15 C77 S5 115.2(5)
C76 C77 S5 122.8(5)
C79 C78 S5 111.6(5)
C79 C78 H78 124.2
S5 C78 H78 124.2
C78 C79 N15 113.2(6)
C78 C79 C80 122.9(6)
N15 C79 C80 123.7(5)
C85 C80 C81 118.0(6)
C85 C80 C79 119.6(6)
C81 C80 C79 122.3(6)
O11 C81 C82 121.8(6)
O11 C81 C80 117.6(6)
C82 C81 C80 120.6(6)
C81 C82 C83 119.9(6)
C81 C82 C87 120.3(6)
C83 C82 C87 119.7(6)
C82 C83 C84 120.9(6)
C82 C83 H83 119.6
C84 C83 H83 119.6
C85 C84 C83 118.8(6)
C85 C84 C86 121.6(6)
C83 C84 C86 119.6(6)
C84 C85 C80 121.8(6)
C84 C85 H85 119.1
C80 C85 H85 119.1
C84 C86 H86A 109.5
C84 C86 H86B 109.5
H86A C86 H86B 109.5
C84 C86 H86C 109.5
H86A C86 H86C 109.5
H86B C86 H86C 109.5
C88 C87 N16 113.0(6)
C88 C87 C82 125.6(6)
N16 C87 C82 121.3(6)
C87 C88 S6 112.6(5)
C87 C88 H88 123.7
S6 C88 H88 123.7
N16 C89 C90 120.5(6)
N16 C89 S6 115.5(5)
C90 C89 S6 123.9(5)
N17 C90 C91 122.4(6)
N17 C90 C89 113.5(6)
C91 C90 C89 124.1(7)
C92 C91 C90 117.6(8)
C92 C91 H91 121.2
C90 C91 H91 121.2
C93 C92 C91 121.1(7)
C93 C92 H92 119.5
C91 C92 H92 119.5
C92 C93 C94 118.2(7)
C92 C93 H93 120.9
C94 C93 H93 120.9
N17 C94 C93 121.1(7)
N17 C94 C95 119.7(6)
C93 C94 C95 119.0(7)
N18 C95 C96 117.2(7)
N18 C95 C94 120.9(6)
C96 C95 C94 121.8(6)
C95 C96 C97 121.7(7)
C95 C96 H96 119.1
C97 C96 H96 119.1
C98 C97 C96 119.5(8)
C98 C97 H97 120.3
C96 C97 H97 120.3
C97 C98 C99 120.0(8)
C97 C98 H98 120.0
C99 C98 H98 120.0
N18 C99 C98 119.2(7)
N18 C99 H99 120.4
C98 C99 H99 120.4
N19 C100 C101 121.1(7)
N19 C100 H100 119.4
C101 C100 H100 119.4
C102 C101 C100 119.0(8)
C102 C101 H101 120.5
C100 C101 H101 120.5
C101 C102 C103 119.7(7)
C101 C102 H102 120.1
C103 C102 H102 120.1
C104 C103 C102 120.2(7)
C104 C103 H103 119.9
C102 C103 H103 119.9
C103 C104 N19 119.9(6)
C103 C104 C105 120.7(6)
N19 C104 C105 119.4(6)
N20 C105 C106 121.8(6)
N20 C105 C104 118.7(6)
C106 C105 C104 119.3(6)
C107 C106 C105 119.0(7)
C107 C106 H106 120.5
C105 C106 H106 120.5
C106 C107 C108 120.1(6)
C106 C107 H107 119.9
C108 C107 H107 119.9
C107 C108 C109 117.9(6)
C107 C108 H108 121.1
C109 C108 H108 121.1
N20 C109 C108 122.2(6)
N20 C109 C110 113.9(5)
C108 C109 C110 124.0(6)
N21 C110 C109 120.7(6)
N21 C110 S7 114.5(5)
C109 C110 S7 124.7(5)
C112 C111 S7 112.5(5)
C112 C111 H111 123.8
S7 C111 H111 123.8
C111 C112 N21 112.7(6)
C111 C112 C113 124.5(6)
N21 C112 C113 122.7(5)
C118 C113 C114 119.3(6)
C118 C113 C112 120.2(6)
C114 C113 C112 120.4(6)
O12 C114 C113 119.6(5)
O12 C114 C115 120.6(6)
C113 C114 C115 119.9(6)
C116 C115 C114 119.4(6)
C116 C115 C120 120.6(6)
C114 C115 C120 119.9(6)
C117 C116 C115 121.6(6)
C117 C116 H116 119.2
C115 C116 H116 119.2
C116 C117 C118 118.0(6)
C116 C117 C119 121.4(6)
C118 C117 C119 120.6(7)
C113 C118 C117 121.8(7)
C113 C118 H118 119.1
C117 C118 H118 119.1
C117 C119 H11A 109.5
C117 C119 H11B 109.5
H11A C119 H11B 109.5
C117 C119 H11C 109.5
H11A C119 H11C 109.5
H11B C119 H11C 109.5
C121 C120 N22 114.5(6)
C121 C120 C115 124.3(6)
N22 C120 C115 121.1(6)
C120 C121 S8 110.4(5)
C120 C121 H121 124.8
S8 C121 H121 124.8
N22 C122 C123 121.3(6)
N22 C122 S8 114.2(5)
C123 C122 S8 124.4(5)
N23 C123 C124 123.4(6)
N23 C123 C122 113.7(6)
C124 C123 C122 122.8(6)
C125 C124 C123 117.7(7)
C125 C124 H124 121.2
C123 C124 H124 121.2
C126 C125 C124 119.3(7)
C126 C125 H125 120.4
C124 C125 H125 120.4
C125 C126 C127 119.6(7)
C125 C126 H126 120.2
C127 C126 H126 120.2
N23 C127 C126 120.9(7)
N23 C127 C128 119.1(6)
C126 C127 C128 120.0(7)
N24 C128 C129 119.0(7)
N24 C128 C127 120.3(6)
C129 C128 C127 120.6(7)
C130 C129 C128 119.7(9)
C130 C129 H129 120.2
C128 C129 H129 120.2
C129 C130 C131 120.2(8)
C129 C130 H130 119.9
C131 C130 H130 119.9
C132 C131 C130 117.8(8)
C132 C131 H131 121.1
C130 C131 H131 121.1
N24 C132 C131 121.6(8)
N24 C132 H132 119.2
C131 C132 H132 119.2
Cl21 C133 Cl22 112.5(5)
Cl21 C133 H13A 109.1
Cl22 C133 H13A 109.1
Cl21 C133 H13B 109.1
Cl22 C133 H13B 109.1
H13A C133 H13B 107.8
Cl4 C2S1 Cl3 109.6
Cl4 C2S1 H2SA 109.8
Cl3 C2S1 H2SA 109.8
Cl4 C2S1 H2SB 109.8
Cl3 C2S1 H2SB 109.8
H2SA C2S1 H2SB 108.2
Cl4 C2S2 Cl3 109.8
Cl4 C2S2 H2SC 109.7
Cl3 C2S2 H2SC 109.7
Cl4 C2S2 H2SD 109.7
Cl3 C2S2 H2SD 109.7
H2SC C2S2 H2SD 108.2
C2S2 Cl3 C2S1 57.4
C2S2 Cl4 C2S1 57.5
Cl6 C3S Cl5 109.6(5)
Cl6 C3S H3S1 109.8
Cl5 C3S H3S1 109.8
Cl6 C3S H3S2 109.8
Cl5 C3S H3S2 109.8
H3S1 C3S H3S2 108.2
Cl7 C4S Cl8 114.1(8)
Cl7 C4S H4S1 108.7
Cl8 C4S H4S1 108.7
Cl7 C4S H4S2 108.7
Cl8 C4S H4S2 108.7
H4S1 C4S H4S2 107.6
Cl9 C5S Cl10 117.8(7)
Cl9 C5S H5S1 107.8
Cl10 C5S H5S1 107.8
Cl9 C5S H5S2 107.8
Cl10 C5S H5S2 107.8
H5S1 C5S H5S2 107.2
Cl13 C7S Cl14 111.2(6)
Cl13 C7S H7S1 109.4
Cl14 C7S H7S1 109.4
Cl13 C7S H7S2 109.4
Cl14 C7S H7S2 109.4
H7S1 C7S H7S2 108.0
Cl18 C9S Cl17 109.2(5)
Cl18 C9S H9S1 109.8
Cl17 C9S H9S1 109.8
Cl18 C9S H9S2 109.8
Cl17 C9S H9S2 109.8
H9S1 C9S H9S2 108.3
Cl20 C10S Cl19 108.0(8)
Cl20 C10S H10A 110.1
Cl19 C10S H10A 110.1
Cl20 C10S H10B 110.1
Cl19 C10S H10B 110.1
H10A C10S H10B 108.4
N25 C11S H11D 109.5
N25 C11S H11E 109.5
H11D C11S H11E 109.5
N25 C11S H11F 109.5
H11D C11S H11F 109.5
H11E C11S H11F 109.5
O14 N25 O13 124.0(7)
O14 N25 C11S 117.9(7)
O13 N25 C11S 118.1(7)
H1O1 O1W H2O1 107.7
H1O2 O2W H2O2 107.7
H1O3 O3W H2O3 107.7

loop_
_geom_bond_atom_site_label_1
_geom_bond_atom_site_label_2
_geom_bond_distance
Co1 O3 2.000(4)
Co1 O2 2.029(4)
Co1 N8 2.144(5)
Co1 N5 2.151(5)
Co1 N9 2.156(5)
Co1 N4 2.157(5)
Co2 O7 2.016(5)
Co2 O6 2.026(5)
Co2 N20 2.120(5)
Co2 N17 2.130(5)
Co2 N21 2.138(5)
Co2 N16 2.143(5)
Co3 O5 2.022(5)
Co3 O4 2.067(5)
Co3 N11 2.115(5)
Co3 N14 2.125(5)
Co3 N10 2.137(5)
Co3 N15 2.200(5)
Co4 O1 2.030(5)
Co4 O8 2.067(5)
Co4 N23 2.116(5)
Co4 N2 2.128(6)
Co4 N3 2.150(5)
Co4 N22 2.188(5)
S1 C11 1.703(6)
S1 C12 1.718(7)
S2 C23 1.703(6)
S2 C22 1.719(7)
S3 C44 1.709(6)
S3 C45 1.722(7)
S4 C56 1.701(7)
S4 C55 1.708(7)
S5 C77 1.702(6)
S5 C78 1.717(7)
S6 C89 1.698(7)
S6 C88 1.702(7)
S7 C111 1.684(7)
S7 C110 1.715(6)
S8 C122 1.715(7)
S8 C121 1.722(7)
B1 F3 1.359(11)
B1 F1 1.387(11)
B1 F2 1.409(10)
B1 F4 1.415(11)
B2 F6 1.364(8)
B2 F8 1.375(8)
B2 F7 1.422(8)
B2 F5 1.435(8)
B3 F9 1.329(12)
B3 F12 1.380(12)
B3 F10 1.392(13)
B3 F11 1.409(12)
B4 F13 1.379(13)
B4 F14 1.379(12)
B4 F15 1.387(13)
B4 F16 1.400(14)
B5 F20' 1.307(10)
B5 F17' 1.318(10)
B5 F17 1.339(12)
B5 F19 1.373(10)
B5 F20 1.428(13)
B5 F18 1.462(19)
B5 F18' 1.535(12)
B6 F24 1.340(14)
B6 F23 1.351(14)
B6 F22' 1.363(19)
B6 F22 1.36(2)
B6 F21 1.438(16)
B7 F25' 1.22(3)
B7 F26 1.32(2)
B7 F25 1.32(3)
B7 F29 1.338(18)
B7 F27 1.57(2)
B8 F30 1.32(3)
B8 F31 1.34(2)
B8 F30' 1.35(3)
B8 F28 1.37(2)
B8 F32 1.488(19)
C8S Cl15 1.545(15)
C8S Cl16 1.595(15)
C8S H8SA 0.9900
C8S H8SB 0.9900
N1 C5 1.334(9)
N1 C1 1.345(9)
N1 O1 1.354(7)
N2 C6 1.325(8)
N2 C10 1.364(8)
N3 C11 1.321(8)
N3 C13 1.398(8)
N4 C23 1.316(8)
N4 C21 1.407(8)
N5 C28 1.324(8)
N5 C24 1.335(8)
N6 C33 1.319(8)
N6 O2 1.331(7)
N6 C29 1.356(8)
N7 O3 1.330(7)
N7 C34 1.343(9)
N7 C38 1.365(8)
N8 C39 1.346(8)
N8 C43 1.350(8)
N9 C44 1.302(8)
N9 C46 1.389(8)
N10 C56 1.325(8)
N10 C54 1.392(8)
N11 C61 1.336(8)
N11 C57 1.349(8)
N12 O4 1.335(7)
N12 C66 1.353(8)
N12 C62 1.357(8)
N13 C67 1.348(9)
N13 O5 1.353(7)
N13 C71 1.361(9)
N14 C76 1.335(8)
N14 C72 1.344(8)
N15 C77 1.321(8)
N15 C79 1.385(7)
N16 C89 1.312(8)
N16 C87 1.405(8)
N17 C94 1.331(9)
N17 C90 1.354(9)
N18 O7 1.327(7)
N18 C99 1.362(9)
N18 C95 1.367(9)
N19 O6 1.329(7)
N19 C100 1.361(9)
N19 C104 1.377(9)
N20 C109 1.336(8)
N20 C105 1.343(8)
N21 C110 1.314(8)
N21 C112 1.376(8)
N22 C122 1.323(8)
N22 C120 1.389(8)
N23 C123 1.335(8)
N23 C127 1.351(9)
N24 O8 1.330(7)
N24 C132 1.348(9)
N24 C128 1.363(10)
O9 C15 1.380(8)
O9 H9 0.8400
O10 C48 1.381(7)
O10 H10 0.8400
O11 C81 1.361(8)
O11 H11 0.8400
O12 C114 1.389(7)
O12 H12 0.8400
C1 C2 1.386(11)
C1 H1 0.9500
C2 C3 1.393(13)
C2 H2 0.9500
C3 C4 1.367(11)
C3 H3 0.9500
C4 C5 1.387(10)
C4 H4 0.9500
C5 C6 1.514(9)
C6 C7 1.390(9)
C7 C8 1.373(10)
C7 H7 0.9500
C8 C9 1.358(9)
C8 H8 0.9500
C9 C10 1.390(9)
C9 H9A 0.9500
C10 C11 1.453(8)
C12 C13 1.345(9)
C12 H12A 0.9500
C13 C14 1.484(9)
C14 C15 1.398(9)
C14 C19 1.405(9)
C15 C16 1.408(9)
C16 C17 1.363(9)
C16 C21 1.480(9)
C17 C18 1.411(9)
C17 H17 0.9500
C18 C19 1.356(9)
C18 C20 1.524(9)
C19 H19 0.9500
C20 H20A 0.9800
C20 H20B 0.9800
C20 H20C 0.9800
C21 C22 1.359(9)
C22 H22 0.9500
C23 C24 1.472(9)
C24 C25 1.388(9)
C25 C26 1.395(9)
C25 H25 0.9500
C26 C27 1.381(9)
C26 H26 0.9500
C27 C28 1.393(9)
C27 H27 0.9500
C28 C29 1.498(9)
C29 C30 1.389(9)
C30 C31 1.353(10)
C30 H30 0.9500
C31 C32 1.413(10)
C31 H31 0.9500
C32 C33 1.367(10)
C32 H32 0.9500
C33 H33 0.9500
C34 C35 1.353(10)
C34 H34 0.9500
C35 C36 1.374(11)
C35 H35 0.9500
C36 C37 1.379(10)
C36 H36 0.9500
C37 C38 1.365(10)
C37 H37 0.9500
C38 C39 1.483(10)
C39 C40 1.412(9)
C40 C41 1.385(10)
C40 H40 0.9500
C41 C42 1.397(10)
C41 H41 0.9500
C42 C43 1.391(9)
C42 H42 0.9500
C43 C44 1.472(9)
C45 C46 1.361(9)
C45 H45 0.9500
C46 C47 1.481(9)
C47 C48 1.386(9)
C47 C52 1.402(9)
C48 C49 1.396(9)
C49 C50 1.405(9)
C49 C54 1.490(8)
C50 C51 1.386(9)
C50 H50 0.9500
C51 C52 1.384(9)
C51 C53 1.502(9)
C52 H52 0.9500
C53 H53A 0.9800
C53 H53B 0.9800
C53 H53C 0.9800
C54 C55 1.365(9)
C55 H55 0.9500
C56 C57 1.466(9)
C57 C58 1.378(9)
C58 C59 1.396(10)
C58 H58 0.9500
C59 C60 1.368(10)
C59 H59 0.9500
C60 C61 1.386(9)
C60 H60 0.9500
C61 C62 1.497(9)
C62 C63 1.411(10)
C63 C64 1.351(10)
C63 H63 0.9500
C64 C65 1.397(11)
C64 H64 0.9500
C65 C66 1.356(10)
C65 H65 0.9500
C66 H66 0.9500
C67 C68 1.364(11)
C67 H67 0.9500
C68 C69 1.341(12)
C68 H68 0.9500
C69 C70 1.367(11)
C69 H69 0.9500
C70 C71 1.410(9)
C70 H70 0.9500
C71 C72 1.484(10)
C72 C73 1.385(9)
C73 C74 1.395(11)
C73 H73 0.9500
C74 C75 1.372(10)
C74 H74 0.9500
C75 C76 1.393(9)
C75 H75 0.9500
C76 C77 1.468(9)
C78 C79 1.363(9)
C78 H78 0.9500
C79 C80 1.460(9)
C80 C85 1.407(9)
C80 C81 1.434(9)
C81 C82 1.384(9)
C82 C83 1.396(9)
C82 C87 1.487(9)
C83 C84 1.414(9)
C83 H83 0.9500
C84 C85 1.386(9)
C84 C86 1.516(9)
C85 H85 0.9500
C86 H86A 0.9800
C86 H86B 0.9800
C86 H86C 0.9800
C87 C88 1.336(9)
C88 H88 0.9500
C89 C90 1.474(9)
C90 C91 1.382(9)
C91 C92 1.375(11)
C91 H91 0.9500
C92 C93 1.373(12)
C92 H92 0.9500
C93 C94 1.408(10)
C93 H93 0.9500
C94 C95 1.464(11)
C95 C96 1.379(10)
C96 C97 1.393(12)
C96 H96 0.9500
C97 C98 1.341(12)
C97 H97 0.9500
C98 C99 1.401(11)
C98 H98 0.9500
C99 H99 0.9500
C100 C101 1.375(11)
C100 H100 0.9500
C101 C102 1.372(12)
C101 H101 0.9500
C102 C103 1.397(10)
C102 H102 0.9500
C103 C104 1.357(10)
C103 H103 0.9500
C104 C105 1.503(9)
C105 C106 1.392(10)
C106 C107 1.365(10)
C106 H106 0.9500
C107 C108 1.376(10)
C107 H107 0.9500
C108 C109 1.407(9)
C108 H108 0.9500
C109 C110 1.462(9)
C111 C112 1.366(9)
C111 H111 0.9500
C112 C113 1.484(9)
C113 C118 1.365(9)
C113 C114 1.395(9)
C114 C115 1.406(9)
C115 C116 1.380(9)
C115 C120 1.494(9)
C116 C117 1.379(10)
C116 H116 0.9500
C117 C118 1.409(10)
C117 C119 1.536(9)
C118 H118 0.9500
C119 H11A 0.9800
C119 H11B 0.9800
C119 H11C 0.9800
C120 C121 1.361(9)
C121 H121 0.9500
C122 C123 1.445(9)
C123 C124 1.400(10)
C124 C125 1.388(11)
C124 H124 0.9500
C125 C126 1.385(11)
C125 H125 0.9500
C126 C127 1.404(10)
C126 H126 0.9500
C127 C128 1.480(10)
C128 C129 1.412(10)
C129 C130 1.360(13)
C129 H129 0.9500
C130 C131 1.422(15)
C130 H130 0.9500
C131 C132 1.375(12)
C131 H131 0.9500
C132 H132 0.9500
C133 Cl21 1.748(8)
C133 Cl22 1.762(9)
C133 H13A 0.9900
C133 H13B 0.9900
C2S1 Cl4 1.7828
C2S1 Cl3 1.7833
C2S1 H2SA 0.9900
C2S1 H2SB 0.9900
C2S2 Cl4 1.7790
C2S2 Cl3 1.7829
C2S2 H2SC 0.9900
C2S2 H2SD 0.9900
C3S Cl6 1.735(9)
C3S Cl5 1.762(8)
C3S H3S1 0.9900
C3S H3S2 0.9900
C4S Cl7 1.605(14)
C4S Cl8 1.822(15)
C4S H4S1 0.9900
C4S H4S2 0.9900
C5S Cl9 1.725(13)
C5S Cl10 1.727(14)
C5S H5S1 0.9900
C5S H5S2 0.9900
C7S Cl13 1.757(11)
C7S Cl14 1.763(11)
C7S H7S1 0.9900
C7S H7S2 0.9900
C9S Cl18 1.768(11)
C9S Cl17 1.779(10)
C9S H9S1 0.9900
C9S H9S2 0.9900
C10S Cl20 1.791(13)
C10S Cl19 1.804(15)
C10S H10A 0.9900
C10S H10B 0.9900
C11S N25 1.481(10)
C11S H11D 0.9800
C11S H11E 0.9800
C11S H11F 0.9800
N25 O14 1.208(9)
N25 O13 1.239(9)
O1W H1O1 0.8502
O1W H2O1 0.8500
O2W H1O2 0.8499
O2W H2O2 0.8501
O3W H1O3 0.8500
O3W H2O3 0.8501

loop_
_platon_squeeze_void_nr
_platon_squeeze_void_average_x
_platon_squeeze_void_average_y
_platon_squeeze_void_average_z
_platon_squeeze_void_volume
_platon_squeeze_void_count_electrons
_platon_squeeze_void_content
1 0.492 0.190 0.757 215 67 ' '
2 0.508 0.810 0.243 215 67 ' '
3 0.482 0.879 0.584 17 5 ' '
4 0.518 0.121 0.416 17 5 ' '
